data_1545867
loop_
_publ_author_name
'Hoshino, Manabu'
'Khutia, Anupam'
'Xing, Hongzhu'
'Inokuma, Yasuhide'
'Fujita, Makoto'

_publ_section_title
;
 The crystalline sponge method updated
;
_journal_issue 2
_journal_name_full IUCrJ
_journal_page_first 139
_journal_page_last 151
_journal_paper_doi 10.1107/S2052252515024379
_journal_volume 3
_journal_year 2016
_chemical_formula_sum 'C120.9 H108 I11.99 N24 O12.59 Zn5.99'
_chemical_formula_weight 4012.53
_space_group_crystal_system triclinic
_space_group_IT_number 2
_space_group_name_Hall '-P 1'
_space_group_name_H-M_alt 'P -1'
_symmetry_space_group_name_Hall '-P 1'
_symmetry_space_group_name_H-M 'P -1'
_atom_sites_solution_hydrogens geom
_atom_sites_solution_primary iterative
_atom_sites_solution_secondary difmap
_audit_creation_method SHELXL-2014/7
_cell_angle_alpha 96.836(3)
_cell_angle_beta 93.529(3)
_cell_angle_gamma 110.142(4)
_cell_formula_units_Z 2
_cell_length_a 14.8292(6)
_cell_length_b 17.9234(7)
_cell_length_c 29.9062(8)
_cell_measurement_reflns_used 12515
_cell_measurement_temperature 100(2)
_cell_measurement_theta_max 72.5170
_cell_measurement_theta_min 4.1200
_cell_volume 7364.6(5)
_computing_cell_refinement
;
CrysAlisPro, Agilent Technologies,
Version 1.171.37.35 (release 13-08-2014 CrysAlis171 .NET)
(compiled Aug 13 2014,18:06:01)
;
_computing_data_collection
;
CrysAlisPro, Agilent Technologies,
Version 1.171.37.35 (release 13-08-2014 CrysAlis171 .NET)
(compiled Aug 13 2014,18:06:01)
;
_computing_data_reduction
;
CrysAlisPro, Agilent Technologies,
Version 1.171.37.35 (release 13-08-2014 CrysAlis171 .NET)
(compiled Aug 13 2014,18:06:01)
;
_computing_molecular_graphics 'shelXle (Hubschle et al., 2011)'
_computing_publication_material 'SHELXL-2014/7 (Sheldrick, 2014)'
_computing_structure_refinement 'SHELXL-2014/7 (Sheldrick, 2014)'
_computing_structure_solution 'SHELXT-2014/5 (Sheldrick, 2014)'
_diffrn_ambient_environment N~2~
_diffrn_ambient_temperature 100(2)
_diffrn_detector 'CCD plate'
_diffrn_detector_area_resol_mean 5.2332
_diffrn_detector_type AtlasS2
_diffrn_measured_fraction_theta_full 0.999
_diffrn_measured_fraction_theta_max 0.965
_diffrn_measurement_device 'four-circle diffractometer'
_diffrn_measurement_device_type 'SuperNova, Dual, Cu at zero, AtlasS2'
_diffrn_measurement_method '\w scans'
_diffrn_radiation_monochromator mirror
_diffrn_radiation_probe x-ray
_diffrn_radiation_type 'Cu K\a'
_diffrn_radiation_wavelength 1.54184
_diffrn_reflns_av_R_equivalents 0.0605
_diffrn_reflns_av_unetI/netI 0.0798
_diffrn_reflns_Laue_measured_fraction_full 0.999
_diffrn_reflns_Laue_measured_fraction_max 0.965
_diffrn_reflns_limit_h_max 18
_diffrn_reflns_limit_h_min -17
_diffrn_reflns_limit_k_max 22
_diffrn_reflns_limit_k_min -21
_diffrn_reflns_limit_l_max 35
_diffrn_reflns_limit_l_min -37
_diffrn_reflns_number 57508
_diffrn_reflns_point_group_measured_fraction_full 0.999
_diffrn_reflns_point_group_measured_fraction_max 0.965
_diffrn_reflns_theta_full 67.684
_diffrn_reflns_theta_max 74.619
_diffrn_reflns_theta_min 3.375
_diffrn_source 'sealed X-ray tube'
_diffrn_source_type 'SuperNova (Cu) X-ray Source'
_exptl_absorpt_coefficient_mu 21.311
_exptl_absorpt_correction_T_max 0.315
_exptl_absorpt_correction_T_min 0.065
_exptl_absorpt_correction_type gaussian
_exptl_absorpt_process_details
;
CrysAlisPro, Agilent Technologies,
Version 1.171.37.35 (release 13-08-2014 CrysAlis171 .NET)
(compiled Aug 13 2014,18:06:01)
Numerical absorption correction based on gaussian integration over
   a multifaceted crystal model
Empirical absorption correction using spherical harmonics,
 implemented in SCALE3 ABSPACK scaling algorithm.
;
_exptl_crystal_colour yellow
_exptl_crystal_density_diffrn 1.809
_exptl_crystal_description block
_exptl_crystal_F_000 3835
_exptl_crystal_size_max 0.250
_exptl_crystal_size_mid 0.100
_exptl_crystal_size_min 0.080
_refine_diff_density_max 3.421
_refine_diff_density_min -2.965
_refine_diff_density_rms 0.352
_refine_ls_extinction_method none
_refine_ls_goodness_of_fit_ref 1.574
_refine_ls_hydrogen_treatment constr
_refine_ls_matrix_type full
_refine_ls_number_parameters 2083
_refine_ls_number_reflns 29157
_refine_ls_number_restraints 1062
_refine_ls_restrained_S_all 1.549
_refine_ls_R_factor_all 0.1572
_refine_ls_R_factor_gt 0.1296
_refine_ls_shift/su_max 0.000
_refine_ls_shift/su_mean 0.000
_refine_ls_structure_factor_coef Fsqd
_refine_ls_weighting_details 'w=1/[\s^2^(Fo^2^)+(0.2000P)^2^] where P=(Fo^2^+2Fc^2^)/3'
_refine_ls_weighting_scheme calc
_refine_ls_wR_factor_gt 0.4157
_refine_ls_wR_factor_ref 0.4390
_reflns_Friedel_coverage 0.000
_reflns_number_gt 20081
_reflns_number_total 29157
_reflns_threshold_expression 'I > 2\s(I)'
_cod_data_source_file de5035.cif
_cod_data_source_block Dimethyl_cubanedicarboxylate
_cod_original_formula_sum 'C120.90 H108 I11.99 N24 O12.59 Zn5.99'
_cod_database_code 1545867
_shelx_shelxl_version_number 2014/7
_shelx_space_group_comment
;
The symmetry employed for this shelxl refinement is uniquely defined
by the following loop, which should always be used as a source of
symmetry information in preference to the above space-group names.
They are only intended as comments.
;
_shelx_estimated_absorpt_t_min 0.076
_shelx_estimated_absorpt_t_max 0.280

loop_
_space_group_symop_operation_xyz
'x, y, z'
'-x, -y, -z'

loop_
_atom_site_label
_atom_site_type_symbol
_atom_site_fract_x
_atom_site_fract_y
_atom_site_fract_z
_atom_site_U_iso_or_equiv
_atom_site_adp_type
_atom_site_occupancy
_atom_site_site_symmetry_order
_atom_site_calc_flag
_atom_site_refinement_flags_posn
_atom_site_refinement_flags_adp
_atom_site_refinement_flags_occupancy
_atom_site_disorder_assembly
_atom_site_disorder_group
Zn1 Zn 1.05321(15) 1.34642(16) 0.90657(7) 0.0568(6) Uani 1 1 d . . . . .
Zn2 Zn 0.72081(18) 0.75356(15) 0.56225(10) 0.0674(7) Uani 1 1 d . U . . .
Zn3 Zn 0.17624(18) 1.15736(18) 0.74141(9) 0.0618(6) Uani 1 1 d . . . . .
Zn4 Zn -0.21770(17) 0.34870(14) 0.39974(8) 0.0540(5) Uani 1 1 d . . . . .
Zn6 Zn 0.46039(18) 0.1741(2) 0.21640(10) 0.0726(8) Uani 1 1 d . . . . .
I41 I -0.20949(11) 0.46472(8) 0.35837(4) 0.0683(4) Uani 1 1 d . . . . .
I42 I -0.35798(8) 0.26340(8) 0.43759(5) 0.0629(3) Uani 1 1 d . . . . .
I61 I 0.52856(11) 0.25762(16) 0.29362(6) 0.1051(7) Uani 1 1 d . . . . .
I62 I 0.47792(14) 0.04063(14) 0.18856(7) 0.0979(6) Uani 1 1 d . . . . .
N101 N 0.9433(10) 1.2692(9) 0.8590(5) 0.055(3) Uani 1 1 d . . . . .
C102 C 0.8720(14) 1.2919(12) 0.8456(6) 0.063(5) Uani 1 1 d . . . . .
H102 H 0.8745 1.3442 0.8576 0.076 Uiso 1 1 calc R U . . .
C103 C 0.7938(15) 1.2448(12) 0.8151(8) 0.072(6) Uani 1 1 d . . . . .
H103 H 0.7407 1.2615 0.8089 0.086 Uiso 1 1 calc R U . . .
C104 C 0.7953(11) 1.1709(10) 0.7932(5) 0.050(4) Uani 1 1 d . . . . .
C105 C 0.8734(13) 1.1455(12) 0.8072(6) 0.058(4) Uani 1 1 d . . . . .
H105 H 0.8769 1.0957 0.7942 0.069 Uiso 1 1 calc R U . . .
C106 C 0.9423(12) 1.1967(13) 0.8400(6) 0.062(5) Uani 1 1 d . . . . .
H106 H 0.9933 1.1801 0.8502 0.075 Uiso 1 1 calc R U . . .
N111 N 0.6959(9) 0.8331(8) 0.6108(5) 0.055(3) Uani 1 1 d . . . . .
C112 C 0.7580(14) 0.8675(11) 0.6489(7) 0.062(5) Uani 1 1 d . . . . .
H112 H 0.8113 0.8509 0.6549 0.075 Uiso 1 1 calc R U . . .
C113 C 0.7446(13) 0.9264(11) 0.6789(7) 0.060(4) Uani 1 1 d . . . . .
H113 H 0.7904 0.9515 0.7048 0.072 Uiso 1 1 calc R U . . .
C114 C 0.6650(11) 0.9497(10) 0.6720(6) 0.051(4) Uani 1 1 d . . . . .
C115 C 0.6022(12) 0.9117(12) 0.6330(7) 0.062(5) Uani 1 1 d . . . . .
H115 H 0.5467 0.9253 0.6266 0.075 Uiso 1 1 calc R U . . .
C116 C 0.6198(14) 0.8550(13) 0.6038(8) 0.076(6) Uani 1 1 d . . . . .
H116 H 0.5758 0.8302 0.5773 0.091 Uiso 1 1 calc R U . . .
N121 N 0.2967(10) 1.1230(10) 0.7381(5) 0.055(3) Uani 1 1 d . . . . .
C122 C 0.3726(17) 1.1653(16) 0.7668(10) 0.094(9) Uani 1 1 d . . . . .
H122 H 0.3672 1.2042 0.7900 0.112 Uiso 1 1 calc R U . . .
C123 C 0.4612(16) 1.1546(17) 0.7642(10) 0.094(9) Uani 1 1 d . . . . .
H123 H 0.5151 1.1847 0.7858 0.113 Uiso 1 1 calc R U . . .
C124 C 0.4690(12) 1.1006(10) 0.7303(6) 0.051(4) Uani 1 1 d . . . . .
C125 C 0.3912(14) 1.0583(13) 0.7015(8) 0.071(6) Uani 1 1 d . . . . .
H125 H 0.3950 1.0197 0.6777 0.086 Uiso 1 1 calc R U . . .
C126 C 0.3036(15) 1.0705(16) 0.7063(8) 0.079(6) Uani 1 1 d . . . . .
H126 H 0.2483 1.0395 0.6858 0.095 Uiso 1 1 calc R U . . .
C131 C 0.7168(11) 1.1185(10) 0.7595(6) 0.050(4) Uani 1 1 d . . . . .
N132 N 0.7256(10) 1.0551(8) 0.7351(5) 0.052(3) Uani 1 1 d . . . . .
C133 C 0.6515(11) 1.0137(9) 0.7041(6) 0.048(3) Uani 1 1 d . . . . .
N134 N 0.5690(9) 1.0276(9) 0.6983(5) 0.051(3) Uani 1 1 d . . . . .
C135 C 0.5653(11) 1.0883(11) 0.7271(6) 0.054(4) Uani 1 1 d . . . . .
N136 N 0.6372(10) 1.1401(8) 0.7565(5) 0.052(3) Uani 1 1 d . . . . .
N141 N 0.5867(11) 0.6589(9) 0.5536(6) 0.059(4) Uani 1 1 d . . . . .
C142 C 0.5293(12) 0.6348(10) 0.5152(6) 0.053(4) Uani 1 1 d . . . . .
H142 H 0.5472 0.6612 0.4897 0.064 Uiso 1 1 calc R U . . .
C143 C 0.4428(13) 0.5707(10) 0.5123(6) 0.055(4) Uani 1 1 d . . . . .
H143 H 0.4016 0.5535 0.4846 0.066 Uiso 1 1 calc R U . . .
C144 C 0.4156(11) 0.5315(8) 0.5488(6) 0.047(3) Uani 1 1 d . . . . .
C145 C 0.4760(16) 0.5594(12) 0.5887(8) 0.069(5) Uani 1 1 d . . . . .
H145 H 0.4603 0.5337 0.6146 0.082 Uiso 1 1 calc R U . . .
C146 C 0.5613(16) 0.6263(15) 0.5906(8) 0.080(7) Uani 1 1 d . . . . .
H146 H 0.6010 0.6485 0.6185 0.095 Uiso 1 1 calc R U . . .
N151 N -0.0949(11) 0.3807(9) 0.4451(5) 0.058(3) Uani 1 1 d . . . . .
C152 C -0.0091(13) 0.4419(10) 0.4418(6) 0.050(3) Uani 1 1 d . . . . .
H152 H -0.0089 0.4789 0.4216 0.061 Uiso 1 1 calc R U . . .
C153 C 0.0737(13) 0.4508(10) 0.4661(6) 0.053(4) Uani 1 1 d . . . . .
H153 H 0.1316 0.4921 0.4616 0.063 Uiso 1 1 calc R U . . .
C154 C 0.0761(12) 0.4002(10) 0.4981(6) 0.050(3) Uani 1 1 d . . . . .
C155 C -0.0113(13) 0.3386(11) 0.5032(7) 0.061(5) Uani 1 1 d . . . . .
H155 H -0.0136 0.3022 0.5241 0.074 Uiso 1 1 calc R U . . .
C156 C -0.0951(16) 0.3333(14) 0.4757(9) 0.083(8) Uani 1 1 d . . . . .
H156 H -0.1548 0.2935 0.4796 0.099 Uiso 1 1 calc R U . . .
N161 N 0.1961(12) 0.2205(11) 0.6868(5) 0.060(4) Uani 1 1 d . . . . .
C162 C 0.2676(16) 0.2830(13) 0.6899(7) 0.066(5) Uani 1 1 d . . . . .
H162 H 0.3122 0.2977 0.7165 0.079 Uiso 1 1 calc R U . . .
C163 C 0.2861(17) 0.3324(14) 0.6571(8) 0.074(6) Uani 1 1 d . . . . .
H163 H 0.3405 0.3810 0.6615 0.088 Uiso 1 1 calc R U . . .
C164 C 0.2214(11) 0.3089(9) 0.6160(6) 0.049(3) Uani 1 1 d . . . . .
C165 C 0.1414(14) 0.2397(12) 0.6128(6) 0.062(5) Uani 1 1 d . . . . .
H165 H 0.0948 0.2227 0.5869 0.074 Uiso 1 1 calc R U . . .
C166 C 0.1310(14) 0.1955(13) 0.6486(6) 0.067(5) Uani 1 1 d . . . . .
H166 H 0.0774 0.1467 0.6465 0.081 Uiso 1 1 calc R U . . .
C171 C 0.3216(11) 0.4650(9) 0.5483(6) 0.045(3) Uani 1 1 d . . . . .
N172 N 0.2483(10) 0.4626(8) 0.5206(5) 0.051(3) Uani 1 1 d . . . . .
C173 C 0.1627(12) 0.4037(10) 0.5259(6) 0.054(4) Uani 1 1 d . . . . .
N174 N 0.1532(10) 0.3527(8) 0.5542(5) 0.050(3) Uani 1 1 d . . . . .
C175 C 0.2338(12) 0.3614(9) 0.5807(6) 0.051(4) Uani 1 1 d . . . . .
N176 N 0.3193(10) 0.4153(8) 0.5784(5) 0.051(3) Uani 1 1 d . . . . .
N201 N -0.1821(11) 0.2720(10) 0.3533(6) 0.063(4) Uani 1 1 d . . . . .
C202 C -0.2493(14) 0.2069(14) 0.3290(8) 0.072(5) Uani 1 1 d . . . . .
H202 H -0.3138 0.1903 0.3365 0.086 Uiso 1 1 calc R U . . .
C203 C -0.2255(15) 0.1627(14) 0.2922(8) 0.075(6) Uani 1 1 d . . . . .
H203 H -0.2750 0.1191 0.2739 0.090 Uiso 1 1 calc R U . . .
C204 C -0.1324(11) 0.1819(11) 0.2828(6) 0.052(4) Uani 1 1 d . . . . .
C205 C -0.0650(14) 0.2518(17) 0.3075(10) 0.096(9) Uani 1 1 d . . . . .
H205 H -0.0003 0.2706 0.3001 0.115 Uiso 1 1 calc R U . . .
C206 C -0.0915(15) 0.2927(19) 0.3419(9) 0.099(10) Uani 1 1 d . . . . .
H206 H -0.0434 0.3388 0.3590 0.119 Uiso 1 1 calc R U . . .
N211 N -0.3549(15) -0.1234(11) 0.0838(9) 0.092(7) Uani 1 1 d . . . . .
C212 C -0.2652(17) -0.1237(13) 0.0864(10) 0.084(8) Uani 1 1 d . . . . .
H212 H -0.2499 -0.1598 0.0649 0.101 Uiso 1 1 calc R U . . .
C213 C -0.1913(14) -0.0720(11) 0.1201(8) 0.066(5) Uani 1 1 d . . . . .
H213 H -0.1280 -0.0739 0.1219 0.079 Uiso 1 1 calc R U . . .
C214 C -0.2153(14) -0.0184(14) 0.1504(7) 0.066(5) Uani 1 1 d . . . . .
C215 C -0.3108(15) -0.0182(14) 0.1480(10) 0.080(6) Uani 1 1 d . . . . .
H215 H -0.3283 0.0180 0.1684 0.097 Uiso 1 1 calc R U . . .
C216 C -0.3777(17) -0.0729(15) 0.1146(10) 0.085(7) Uani 1 1 d . . . . .
H216 H -0.4427 -0.0751 0.1132 0.102 Uiso 1 1 calc R U . . .
N221 N 0.3140(10) 0.1570(11) 0.2098(6) 0.063(4) Uani 1 1 d . . . . .
C222 C 0.2512(13) 0.0997(13) 0.1804(7) 0.060(4) Uani 1 1 d . . . . .
H222 H 0.2738 0.0660 0.1607 0.072 Uiso 1 1 calc R U . . .
C223 C 0.1530(14) 0.0867(13) 0.1768(7) 0.063(4) Uani 1 1 d . . . . .
H223 H 0.1098 0.0465 0.1542 0.076 Uiso 1 1 calc R U . . .
C224 C 0.1200(12) 0.1315(11) 0.2057(6) 0.053(4) Uani 1 1 d . . . . .
C225 C 0.1869(13) 0.1977(13) 0.2368(7) 0.062(4) Uani 1 1 d . . . . .
H225 H 0.1666 0.2331 0.2565 0.075 Uiso 1 1 calc R U . . .
C226 C 0.2826(12) 0.2060(13) 0.2360(7) 0.063(5) Uani 1 1 d . . . . .
H226 H 0.3293 0.2499 0.2554 0.076 Uiso 1 1 calc R U . . .
C231 C -0.1035(11) 0.1377(10) 0.2454(6) 0.052(4) Uani 1 1 d . . . . .
N232 N -0.0095(10) 0.1602(10) 0.2408(5) 0.057(3) Uani 1 1 d . . . . .
C233 C 0.0146(13) 0.1160(11) 0.2088(5) 0.053(4) Uani 1 1 d . . . . .
N234 N -0.0479(10) 0.0565(10) 0.1778(5) 0.054(3) Uani 1 1 d . . . . .
C235 C -0.1424(13) 0.0401(12) 0.1843(6) 0.057(4) Uani 1 1 d . . . . .
N236 N -0.1724(10) 0.0793(10) 0.2182(5) 0.057(4) Uani 1 1 d . . . . .
N241 N 0.5130(11) 0.2438(14) 0.1677(6) 0.076(5) Uani 1 1 d . . . . .
C242 C 0.583(2) 0.2322(18) 0.1419(12) 0.097(10) Uani 1 1 d . . . . .
H242 H 0.6031 0.1884 0.1457 0.117 Uiso 1 1 calc R U . . .
C243 C 0.6226(19) 0.2794(17) 0.1121(11) 0.096(9) Uani 1 1 d . . . . .
H243 H 0.6745 0.2723 0.0972 0.115 Uiso 1 1 calc R U . . .
C244 C 0.5882(12) 0.3387(11) 0.1030(6) 0.057(4) Uani 1 1 d . . . . .
C245 C 0.5202(16) 0.3494(13) 0.1277(7) 0.071(6) Uani 1 1 d . . . . .
H245 H 0.4973 0.3917 0.1232 0.085 Uiso 1 1 calc R U . . .
C246 C 0.4832(19) 0.3017(14) 0.1586(8) 0.079(7) Uani 1 1 d . . . . .
H246 H 0.4334 0.3105 0.1745 0.095 Uiso 1 1 calc R U . . .
N251 N 0.9624(9) 0.3827(9) -0.0518(4) 0.048(3) Uani 1 1 d . . . . .
C252 C 0.9385(13) 0.4466(12) -0.0553(6) 0.059(4) Uani 1 1 d . . . . .
H252 H 0.9729 0.4834 -0.0741 0.071 Uiso 1 1 calc R U . . .
C253 C 0.8685(13) 0.4626(11) -0.0339(6) 0.056(4) Uani 1 1 d . . . . .
H253 H 0.8542 0.5094 -0.0375 0.068 Uiso 1 1 calc R U . . .
C254 C 0.8182(12) 0.4097(10) -0.0067(5) 0.053(4) Uani 1 1 d . . . . .
C255 C 0.8444(13) 0.3450(12) -0.0007(6) 0.056(4) Uani 1 1 d . . . . .
H255 H 0.8135 0.3092 0.0193 0.067 Uiso 1 1 calc R U . . .
C256 C 0.9165(11) 0.3327(11) -0.0241(5) 0.049(3) Uani 1 1 d . . . . .
H256 H 0.9340 0.2874 -0.0205 0.058 Uiso 1 1 calc R U . . .
N261 N 0.5771(16) 0.7060(12) 0.0249(11) 0.095(8) Uani 1 1 d . . . . .
C262 C 0.563(3) 0.6695(19) 0.0612(19) 0.15(2) Uani 1 1 d . . . . .
H262 H 0.5382 0.6927 0.0856 0.181 Uiso 1 1 calc R U . . .
C263 C 0.582(3) 0.5966(19) 0.0663(16) 0.137(17) Uani 1 1 d . . . . .
H263 H 0.5704 0.5706 0.0924 0.164 Uiso 1 1 calc R U . . .
C264 C 0.6179(13) 0.5694(11) 0.0283(8) 0.065(5) Uani 1 1 d . . . . .
C265 C 0.6342(16) 0.6099(12) -0.0075(8) 0.070(5) Uani 1 1 d . . . . .
H265 H 0.6602 0.5907 -0.0328 0.084 Uiso 1 1 calc R U . . .
C266 C 0.614(2) 0.6777(13) -0.0074(10) 0.091(9) Uani 1 1 d . . . . .
H266 H 0.6268 0.7056 -0.0327 0.110 Uiso 1 1 calc R U . . .
C271 C 0.6325(11) 0.3905(11) 0.0692(5) 0.053(4) Uani 1 1 d . . . . .
N272 N 0.7013(9) 0.3736(9) 0.0467(5) 0.052(3) Uani 1 1 d . . . . .
C273 C 0.7394(11) 0.4237(10) 0.0178(5) 0.047(3) Uani 1 1 d . . . . .
N274 N 0.7134(9) 0.4852(8) 0.0093(4) 0.048(3) Uani 1 1 d . . . . .
C275 C 0.6465(11) 0.4969(9) 0.0350(6) 0.048(3) Uani 1 1 d . . . . .
N276 N 0.6035(10) 0.4501(8) 0.0646(5) 0.056(4) Uani 1 1 d . . . . .
I11A I 1.1267(5) 1.2730(8) 0.9496(3) 0.0534(14) Uani 0.60(4) 1 d . . P A 1
I12A I 1.1401(5) 1.4744(8) 0.8668(2) 0.0527(15) Uani 0.60(4) 1 d . . P A 1
I21A I 0.7402(5) 0.8193(5) 0.4906(2) 0.070(2) Uani 0.49(4) 1 d . U P B 1
I22A I 0.8390(4) 0.7001(3) 0.6014(2) 0.078(3) Uani 0.49(4) 1 d . U P B 1
I31A I 0.2125(4) 1.2671(4) 0.81201(17) 0.0737(15) Uani 0.68(3) 1 d . . P C 1
I32A I 0.0215(3) 1.0425(3) 0.72232(13) 0.0600(12) Uani 0.68(3) 1 d . . P C 1
Zn5A Zn -0.4335(12) -0.1795(14) 0.0182(6) 0.076(4) Uani 0.36(2) 1 d D . P D 1
I51A I -0.6045(5) -0.1984(9) 0.0375(8) 0.113(5) Uani 0.36(2) 1 d D . P D 1
I52A I -0.3509(13) -0.1152(4) -0.0475(3) 0.093(3) Uani 0.36(2) 1 d D . P D 1
I11B I 1.1195(11) 1.2483(14) 0.9525(4) 0.059(2) Uani 0.40(4) 1 d . . P A 2
I12B I 1.1380(9) 1.4507(12) 0.8700(5) 0.069(3) Uani 0.40(4) 1 d . . P A 2
I21B I 0.7433(10) 0.8105(9) 0.4899(4) 0.140(6) Uani 0.51(4) 1 d . U P B 2
I22B I 0.8398(5) 0.7025(5) 0.6008(3) 0.160(8) Uani 0.51(4) 1 d . U P B 2
I31B I 0.186(2) 1.231(3) 0.8111(6) 0.121(7) Uani 0.32(3) 1 d . . P C 2
I32B I 0.0190(7) 1.015(2) 0.7092(13) 0.118(8) Uani 0.32(3) 1 d . . P C 2
Zn5B Zn -0.4576(15) -0.1886(14) 0.0309(8) 0.085(10) Uani 0.32(3) 1 d D . P D 2
I51B I -0.6164(5) -0.2199(5) 0.0658(6) 0.088(7) Uani 0.32(3) 1 d D . P D 2
I52B I -0.4100(14) -0.1230(5) -0.0390(3) 0.087(7) Uani 0.32(3) 1 d D . P D 2
C301 C -0.028(2) 0.558(2) 0.2803(10) 0.125(11) Uani 1 1 d D U . . .
C302 C -0.0711(19) 0.622(2) 0.2976(13) 0.128(14) Uani 1 1 d D . . . .
H302 H -0.1414 0.6142 0.2966 0.154 Uiso 1 1 calc R U . . .
C303 C 0.004(3) 0.645(2) 0.3421(11) 0.135(16) Uani 1 1 d D . . . .
H303 H -0.0084 0.6578 0.3741 0.162 Uiso 1 1 calc R U . . .
C304 C 0.044(3) 0.578(2) 0.3222(12) 0.126(13) Uani 1 1 d D . . . .
H304 H 0.0580 0.5375 0.3394 0.151 Uiso 1 1 calc R U . . .
C305 C 0.117(3) 0.637(3) 0.2980(14) 0.22(4) Uani 1 1 d D . . . .
H305 H 0.1866 0.6446 0.2991 0.263 Uiso 1 1 calc R U . . .
C306 C 0.051(3) 0.617(3) 0.2561(13) 0.19(3) Uani 1 1 d D . . . .
H306 H 0.0678 0.6036 0.2250 0.229 Uiso 1 1 calc R U . . .
C307 C 0.004(2) 0.676(3) 0.2695(14) 0.17(2) Uani 1 1 d D . . . .
H307 H -0.0086 0.7140 0.2499 0.199 Uiso 1 1 calc R U . . .
C308 C 0.079(2) 0.703(2) 0.3151(12) 0.124(14) Uani 1 1 d D . . . .
C309 C -0.076(2) 0.471(3) 0.2595(12) 0.136(11) Uani 1 1 d D U . . .
O310 O -0.1667(19) 0.456(2) 0.2411(8) 0.147(10) Uani 1 1 d D U . . .
O311 O -0.042(3) 0.421(2) 0.2565(15) 0.217(18) Uani 1 1 d D U . . .
C312 C -0.220(2) 0.367(3) 0.2179(13) 0.141(17) Uani 1 1 d D . . . .
H31A H -0.2853 0.3609 0.2053 0.212 Uiso 1 1 calc R U . . .
H31B H -0.1842 0.3545 0.1934 0.212 Uiso 1 1 calc R U . . .
H31C H -0.2240 0.3309 0.2403 0.212 Uiso 1 1 calc R U . . .
C313 C 0.139(2) 0.791(3) 0.3387(13) 0.16(3) Uani 1 1 d D . . . .
O314 O 0.096(2) 0.8186(19) 0.3680(13) 0.19(2) Uani 1 1 d D . . . .
O315 O 0.2181(17) 0.824(2) 0.3271(12) 0.20(2) Uani 1 1 d D . . . .
C316 C 0.159(4) 0.901(2) 0.3893(19) 0.24(4) Uani 1 1 d D . . . .
H31D H 0.1248 0.9220 0.4119 0.354 Uiso 1 1 calc R U . . .
H31E H 0.2184 0.8990 0.4041 0.354 Uiso 1 1 calc R U . . .
H31F H 0.1740 0.9360 0.3659 0.354 Uiso 1 1 calc R U . . .
C401 C -0.056(5) 0.266(3) 0.1186(17) 0.106(13) Uani 0.55(3) 1 d D U P E 2
C402 C 0.013(4) 0.307(3) 0.1650(15) 0.109(13) Uani 0.55(3) 1 d D U P E 2
H402 H -0.0063 0.2984 0.1961 0.130 Uiso 0.55(3) 1 calc R U P E 2
C403 C 0.045(5) 0.386(3) 0.1483(16) 0.124(15) Uani 0.55(3) 1 d D U P E 2
H403 H 0.0501 0.4367 0.1683 0.149 Uiso 0.55(3) 1 calc R U P E 2
C404 C -0.032(5) 0.352(3) 0.1034(17) 0.117(14) Uani 0.55(3) 1 d D U P E 2
H404 H -0.0782 0.3765 0.0909 0.141 Uiso 0.55(3) 1 calc R U P E 2
C405 C 0.062(5) 0.339(3) 0.0806(16) 0.112(14) Uani 0.55(3) 1 d D U P E 2
H405 H 0.0779 0.3505 0.0495 0.134 Uiso 0.55(3) 1 calc R U P E 2
C406 C 0.034(5) 0.255(3) 0.0948(19) 0.116(14) Uani 0.55(3) 1 d D U P E 2
H406 H 0.0332 0.2055 0.0752 0.139 Uiso 0.55(3) 1 calc R U P E 2
C407 C 0.099(4) 0.293(3) 0.1455(18) 0.108(13) Uani 0.55(3) 1 d D U P E 2
H407 H 0.1411 0.2681 0.1608 0.130 Uiso 0.55(3) 1 calc R U P E 2
C408 C 0.138(5) 0.377(4) 0.1256(18) 0.126(14) Uani 0.55(3) 1 d D U P E 2
C409 C -0.156(6) 0.207(3) 0.1148(18) 0.110(13) Uani 0.55(3) 1 d D U P E 2
O410 O -0.195(5) 0.192(3) 0.0722(15) 0.138(16) Uani 0.55(3) 1 d D U P E 2
O411 O -0.185(5) 0.173(3) 0.1420(16) 0.16(2) Uani 0.55(3) 1 d D U P E 2
C412 C -0.283(6) 0.122(3) 0.064(2) 0.12(2) Uani 0.55(3) 1 d D U P E 2
H41A H -0.3092 0.1136 0.0321 0.176 Uiso 0.55(3) 1 calc R U P E 2
H41B H -0.2685 0.0751 0.0707 0.176 Uiso 0.55(3) 1 calc R U P E 2
H41C H -0.3301 0.1309 0.0835 0.176 Uiso 0.55(3) 1 calc R U P E 2
C413 C 0.239(5) 0.433(5) 0.127(3) 0.15(2) Uani 0.55(3) 1 d D U P E 2
O414 O 0.246(3) 0.505(3) 0.119(2) 0.17(2) Uani 0.55(3) 1 d D U P E 2
O415 O 0.310(4) 0.405(5) 0.125(3) 0.21(3) Uani 0.55(3) 1 d D U P E 2
C416 C 0.348(4) 0.565(5) 0.120(2) 0.16(3) Uani 0.55(3) 1 d D U P E 2
H41D H 0.3449 0.6164 0.1127 0.237 Uiso 0.55(3) 1 calc R U P E 2
H41E H 0.3835 0.5736 0.1496 0.237 Uiso 0.55(3) 1 calc R U P E 2
H41F H 0.3820 0.5446 0.0968 0.237 Uiso 0.55(3) 1 calc R U P E 2
C501 C 0.400(3) 0.525(3) 0.2863(15) 0.171(15) Uani 0.646(17) 1 d D U P F 1
C502 C 0.446(3) 0.606(3) 0.3194(16) 0.163(16) Uani 0.646(17) 1 d D U P F 1
H502 H 0.5130 0.6455 0.3204 0.195 Uiso 0.646(17) 1 calc R U P F 1
C503 C 0.402(3) 0.557(3) 0.3590(15) 0.163(16) Uani 0.646(17) 1 d D U P F 1
H503 H 0.4342 0.5621 0.3901 0.195 Uiso 0.646(17) 1 calc R U P F 1
C504 C 0.357(4) 0.477(3) 0.3229(17) 0.171(16) Uani 0.646(17) 1 d D U P F 1
H504 H 0.3588 0.4226 0.3270 0.205 Uiso 0.646(17) 1 calc R U P F 1
C505 C 0.266(3) 0.496(3) 0.3136(18) 0.176(17) Uani 0.646(17) 1 d D U P F 1
H505 H 0.1993 0.4563 0.3128 0.211 Uiso 0.646(17) 1 calc R U P F 1
C506 C 0.304(3) 0.538(4) 0.2754(15) 0.161(16) Uani 0.646(17) 1 d D U P F 1
H506 H 0.2679 0.5277 0.2445 0.194 Uiso 0.646(17) 1 calc R U P F 1
C507 C 0.350(3) 0.618(3) 0.3042(17) 0.163(16) Uani 0.646(17) 1 d D U P F 1
H507 H 0.3443 0.6699 0.2971 0.195 Uiso 0.646(17) 1 calc R U P F 1
C508 C 0.308(3) 0.574(3) 0.3462(15) 0.168(15) Uani 0.646(17) 1 d D U P F 1
C509 C 0.453(3) 0.490(4) 0.2528(19) 0.196(19) Uani 0.646(17) 1 d D U P F 1
O510 O 0.548(2) 0.521(3) 0.2668(17) 0.20(2) Uani 0.646(17) 1 d D U P F 1
O511 O 0.420(3) 0.436(3) 0.223(2) 0.23(3) Uani 0.646(17) 1 d D U P F 1
C512 C 0.619(3) 0.501(4) 0.235(2) 0.20(3) Uani 0.646(17) 1 d D U P F 1
H51A H 0.6850 0.5276 0.2500 0.305 Uiso 0.646(17) 1 calc R U P F 1
H51B H 0.6031 0.4430 0.2300 0.305 Uiso 0.646(17) 1 calc R U P F 1
H51C H 0.6124 0.5206 0.2065 0.305 Uiso 0.646(17) 1 calc R U P F 1
C513 C 0.260(4) 0.604(4) 0.3868(15) 0.181(18) Uani 0.646(17) 1 d D U P F 1
O514 O 0.272(5) 0.679(3) 0.3900(16) 0.192(18) Uani 0.646(17) 1 d D U P F 1
O515 O 0.263(7) 0.572(4) 0.4201(18) 0.30(4) Uani 0.646(17) 1 d D U P F 1
C516 C 0.213(7) 0.696(5) 0.426(3) 0.22(3) Uani 0.646(17) 1 d D U P F 1
H51D H 0.2205 0.7532 0.4295 0.332 Uiso 0.646(17) 1 calc R U P F 1
H51E H 0.1451 0.6630 0.4176 0.332 Uiso 0.646(17) 1 calc R U P F 1
H51F H 0.2360 0.6840 0.4548 0.332 Uiso 0.646(17) 1 calc R U P F 1
C601 C -0.063(4) 0.035(3) -0.0235(14) 0.108(12) Uani 0.5 1 d D U P G -1
C602 C 0.003(4) -0.011(3) -0.0404(12) 0.111(14) Uani 0.5 1 d D U P G -1
H602 H 0.0163 -0.0227 -0.0724 0.133 Uiso 0.5 1 calc R U P G -1
C603 C -0.046(4) -0.076(3) -0.0086(15) 0.116(14) Uani 0.5 1 d D U P G -1
H603 H -0.0670 -0.1357 -0.0162 0.140 Uiso 0.5 1 calc R U P G -1
C604 C -0.112(4) -0.025(3) 0.0067(18) 0.130(15) Uani 0.5 1 d D U P G -1
H604 H -0.1825 -0.0475 0.0091 0.156 Uiso 0.5 1 calc R U P G -1
C605 C -0.034(5) 0.023(3) 0.0449(17) 0.119(15) Uani 0.5 1 d D U P G -1
H605 H -0.0471 0.0339 0.0770 0.143 Uiso 0.5 1 calc R U P G -1
C606 C 0.010(4) 0.087(3) 0.0176(14) 0.119(14) Uani 0.5 1 d D U P G -1
H606 H 0.0260 0.1455 0.0274 0.142 Uiso 0.5 1 calc R U P G -1
C607 C 0.077(4) 0.048(3) -0.0008(14) 0.123(15) Uani 0.5 1 d D U P G -1
H607 H 0.1479 0.0764 -0.0026 0.148 Uiso 0.5 1 calc R U P G -1
C608 C 0.033(4) -0.020(3) 0.0302(13) 0.121(15) Uani 0.5 1 d D U P G -1
C609 C -0.124(4) 0.066(4) -0.0535(17) 0.136(17) Uani 0.5 1 d D U P G -1
O610 O -0.180(5) 0.097(5) -0.0301(18) 0.17(2) Uani 0.5 1 d D U P G -1
O611 O -0.143(4) 0.048(3) -0.0931(14) 0.13(2) Uani 0.5 1 d D U P G -1
C612 C -0.262(6) 0.107(7) -0.062(3) 0.17(3) Uani 0.5 1 d D U P G -1
H61A H -0.3015 0.1297 -0.0430 0.248 Uiso 0.5 1 calc R U P G -1
H61B H -0.2338 0.1427 -0.0832 0.248 Uiso 0.5 1 calc R U P G -1
H61C H -0.3036 0.0542 -0.0780 0.248 Uiso 0.5 1 calc R U P G -1
C613 C 0.088(5) -0.061(3) 0.0599(12) 0.117(16) Uani 0.5 1 d D U P G -1
O614 O 0.140(4) -0.094(2) 0.0383(12) 0.119(16) Uani 0.5 1 d D U P G -1
O615 O 0.078(4) -0.056(3) 0.0998(9) 0.123(17) Uani 0.5 1 d D U P G -1
C616 C 0.203(6) -0.113(5) 0.073(2) 0.14(2) Uani 0.5 1 d D U P G -1
H61D H 0.2435 -0.1388 0.0571 0.213 Uiso 0.5 1 calc R U P G -1
H61E H 0.2441 -0.0635 0.0920 0.213 Uiso 0.5 1 calc R U P G -1
H61F H 0.1626 -0.1499 0.0914 0.213 Uiso 0.5 1 calc R U P G -1
C701 C 0.022(5) 0.297(3) 0.1254(15) 0.091(12) Uani 0.45(3) 1 d D U P E 1
C702 C 0.077(4) 0.362(3) 0.1689(13) 0.092(12) Uani 0.45(3) 1 d D U P E 1
H702 H 0.0510 0.3659 0.1988 0.111 Uiso 0.45(3) 1 calc R U P E 1
C703 C 0.104(5) 0.427(3) 0.1401(16) 0.091(12) Uani 0.45(3) 1 d D U P E 1
H703 H 0.0967 0.4801 0.1499 0.109 Uiso 0.45(3) 1 calc R U P E 1
C704 C 0.041(5) 0.368(3) 0.0954(15) 0.091(13) Uani 0.45(3) 1 d D U P E 1
H704 H -0.0063 0.3773 0.0734 0.109 Uiso 0.45(3) 1 calc R U P E 1
C705 C 0.146(5) 0.358(3) 0.0866(14) 0.095(13) Uani 0.45(3) 1 d D U P E 1
H705 H 0.1695 0.3559 0.0560 0.115 Uiso 0.45(3) 1 calc R U P E 1
C706 C 0.123(5) 0.288(3) 0.1143(17) 0.099(13) Uani 0.45(3) 1 d D U P E 1
H706 H 0.1330 0.2363 0.1053 0.118 Uiso 0.45(3) 1 calc R U P E 1
C707 C 0.174(4) 0.352(3) 0.1619(18) 0.108(14) Uani 0.45(3) 1 d D U P E 1
H707 H 0.2172 0.3433 0.1861 0.130 Uiso 0.45(3) 1 calc R U P E 1
C708 C 0.208(5) 0.422(4) 0.1299(18) 0.096(13) Uani 0.45(3) 1 d D U P E 1
C709 C -0.075(7) 0.235(4) 0.1235(18) 0.109(16) Uani 0.45(3) 1 d D U P E 1
O710 O -0.109(5) 0.205(3) 0.0805(12) 0.118(15) Uani 0.45(3) 1 d D U P E 1
O711 O -0.106(5) 0.208(3) 0.1529(14) 0.13(2) Uani 0.45(3) 1 d D U P E 1
C712 C -0.198(6) 0.137(5) 0.076(2) 0.12(2) Uani 0.45(3) 1 d D U P E 1
H71A H -0.2200 0.1176 0.0436 0.185 Uiso 0.45(3) 1 calc R U P E 1
H71B H -0.1875 0.0944 0.0905 0.185 Uiso 0.45(3) 1 calc R U P E 1
H71C H -0.2472 0.1537 0.0903 0.185 Uiso 0.45(3) 1 calc R U P E 1
C713 C 0.303(5) 0.487(4) 0.133(2) 0.116(17) Uani 0.45(3) 1 d D U P E 1
O714 O 0.317(4) 0.549(3) 0.1639(17) 0.123(17) Uani 0.45(3) 1 d D U P E 1
O715 O 0.376(4) 0.474(4) 0.114(2) 0.14(2) Uani 0.45(3) 1 d D U P E 1
C716 C 0.420(6) 0.610(5) 0.174(4) 0.19(4) Uani 0.45(3) 1 d D U P E 1
H71D H 0.4221 0.6538 0.1970 0.284 Uiso 0.45(3) 1 calc R U P E 1
H71E H 0.4634 0.5835 0.1839 0.284 Uiso 0.45(3) 1 calc R U P E 1
H71F H 0.4403 0.6317 0.1457 0.284 Uiso 0.45(3) 1 calc R U P E 1
C90A C 0.544(8) 1.078(5) 0.504(3) 0.22(3) Uani 0.5 1 d D U P H -1
H90A H 0.6133 1.0925 0.5153 0.265 Uiso 0.5 1 calc R U P H -1
H90B H 0.5385 1.1170 0.4845 0.265 Uiso 0.5 1 calc R U P H -1
C91A C 0.504(8) 0.992(5) 0.478(2) 0.22(3) Uani 0.5 1 d D U P H -1
H91A H 0.4337 0.9757 0.4687 0.262 Uiso 0.5 1 calc R U P H -1
H91B H 0.5368 0.9889 0.4502 0.262 Uiso 0.5 1 calc R U P H -1
C92A C 0.523(8) 0.937(5) 0.510(3) 0.22(3) Uani 0.5 1 d D U P H -1
H92A H 0.5934 0.9549 0.5197 0.263 Uiso 0.5 1 calc R U P H -1
H92B H 0.5022 0.8811 0.4939 0.263 Uiso 0.5 1 calc R U P H -1
C93A C 0.468(8) 0.940(5) 0.551(3) 0.25(3) Uani 0.5 1 d D U P H -1
H93A H 0.4779 0.9031 0.5716 0.298 Uiso 0.5 1 calc R U P H -1
H93B H 0.3975 0.9219 0.5414 0.298 Uiso 0.5 1 calc R U P H -1
C94A C 0.503(9) 1.026(6) 0.577(2) 0.24(3) Uani 0.5 1 d D U P H -1
H94A H 0.4665 1.0282 0.6038 0.292 Uiso 0.5 1 calc R U P H -1
H94B H 0.5722 1.0438 0.5881 0.292 Uiso 0.5 1 calc R U P H -1
C95A C 0.486(8) 1.082(5) 0.545(3) 0.23(3) Uani 0.5 1 d D U P H -1
H95A H 0.5073 1.1377 0.5612 0.277 Uiso 0.5 1 calc R U P H -1
H95B H 0.4163 1.0647 0.5344 0.277 Uiso 0.5 1 calc R U P H -1
C90B C 0.029(4) 0.933(3) 0.5963(16) 0.144(18) Uani 0.60(4) 1 d D U P I 2
H90C H 0.0123 0.9721 0.6177 0.173 Uiso 0.60(4) 1 calc R U P I 2
H90D H -0.0146 0.8785 0.5990 0.173 Uiso 0.60(4) 1 calc R U P I 2
C91B C 0.135(4) 0.942(3) 0.6076(16) 0.137(17) Uani 0.60(4) 1 d D U P I 2
H91C H 0.1782 0.9967 0.6043 0.164 Uiso 0.60(4) 1 calc R U P I 2
H91D H 0.1459 0.9334 0.6393 0.164 Uiso 0.60(4) 1 calc R U P I 2
C92B C 0.158(5) 0.879(4) 0.575(2) 0.152(19) Uani 0.60(4) 1 d D U P I 2
H92C H 0.1158 0.8246 0.5789 0.183 Uiso 0.60(4) 1 calc R U P I 2
H92D H 0.2260 0.8841 0.5823 0.183 Uiso 0.60(4) 1 calc R U P I 2
C93B C 0.142(4) 0.893(4) 0.5258(18) 0.142(18) Uani 0.60(4) 1 d D U P I 2
H93C H 0.1854 0.9472 0.5217 0.171 Uiso 0.60(4) 1 calc R U P I 2
H93D H 0.1565 0.8527 0.5048 0.171 Uiso 0.60(4) 1 calc R U P I 2
C94B C 0.036(4) 0.885(4) 0.5154(16) 0.139(17) Uani 0.60(4) 1 d D U P I 2
H94C H -0.0071 0.8314 0.5199 0.166 Uiso 0.60(4) 1 calc R U P I 2
H94D H 0.0240 0.8921 0.4835 0.166 Uiso 0.60(4) 1 calc R U P I 2
C95B C 0.016(4) 0.951(3) 0.5475(17) 0.137(18) Uani 0.60(4) 1 d D U P I 2
H95C H 0.0617 1.0046 0.5444 0.165 Uiso 0.60(4) 1 calc R U P I 2
H95D H -0.0506 0.9489 0.5398 0.165 Uiso 0.60(4) 1 calc R U P I 2
C90E C 0.383(10) 0.662(6) 0.402(5) 0.22(4) Uani 0.354(17) 1 d D U P F 2
H90G H 0.4251 0.6540 0.4270 0.259 Uiso 0.354(17) 1 calc R U P F 2
H90H H 0.3295 0.6104 0.3921 0.259 Uiso 0.354(17) 1 calc R U P F 2
C91E C 0.442(10) 0.688(8) 0.363(4) 0.22(4) Uani 0.354(17) 1 d D U P F 2
H91G H 0.4607 0.6436 0.3486 0.259 Uiso 0.354(17) 1 calc R U P F 2
H91H H 0.4021 0.7015 0.3394 0.259 Uiso 0.354(17) 1 calc R U P F 2
C92E C 0.533(7) 0.762(9) 0.380(5) 0.20(4) Uani 0.354(17) 1 d D U P F 2
H92G H 0.5625 0.7864 0.3536 0.239 Uiso 0.354(17) 1 calc R U P F 2
H92H H 0.5814 0.7454 0.3963 0.239 Uiso 0.354(17) 1 calc R U P F 2
C93E C 0.507(8) 0.824(7) 0.411(4) 0.20(4) Uani 0.354(17) 1 d D U P F 2
H93G H 0.5436 0.8791 0.4051 0.239 Uiso 0.354(17) 1 calc R U P F 2
H93H H 0.5252 0.8212 0.4432 0.239 Uiso 0.354(17) 1 calc R U P F 2
C94E C 0.398(9) 0.806(7) 0.403(4) 0.22(4) Uani 0.354(17) 1 d D U P F 2
H94G H 0.3816 0.8506 0.4186 0.260 Uiso 0.354(17) 1 calc R U P F 2
H94H H 0.3788 0.8013 0.3698 0.260 Uiso 0.354(17) 1 calc R U P F 2
C95E C 0.343(9) 0.727(8) 0.420(5) 0.22(4) Uani 0.354(17) 1 d D U P F 2
H95G H 0.2733 0.7095 0.4091 0.264 Uiso 0.354(17) 1 calc R U P F 2
H95H H 0.3501 0.7357 0.4534 0.264 Uiso 0.354(17) 1 calc R U P F 2
C90D C 0.129(9) 0.955(7) 0.491(3) 0.23(4) Uani 0.40(4) 1 d D U P I 1
H90K H 0.1049 0.9365 0.4590 0.271 Uiso 0.40(4) 1 calc R U P I 1
H90L H 0.1790 1.0096 0.4942 0.271 Uiso 0.40(4) 1 calc R U P I 1
C91D C 0.046(7) 0.959(8) 0.519(3) 0.21(4) Uani 0.40(4) 1 d D U P I 1
H91K H -0.0106 0.9081 0.5100 0.255 Uiso 0.40(4) 1 calc R U P I 1
H91L H 0.0261 1.0038 0.5116 0.255 Uiso 0.40(4) 1 calc R U P I 1
C92D C 0.078(8) 0.970(7) 0.570(3) 0.19(3) Uani 0.40(4) 1 d D U P I 1
H92K H 0.0506 0.9185 0.5813 0.233 Uiso 0.40(4) 1 calc R U P I 1
H92L H 0.0543 1.0096 0.5862 0.233 Uiso 0.40(4) 1 calc R U P I 1
C93D C 0.189(8) 1.000(5) 0.577(3) 0.20(3) Uani 0.40(4) 1 d D U P I 1
H93K H 0.2113 1.0161 0.6100 0.240 Uiso 0.40(4) 1 calc R U P I 1
H93L H 0.2167 1.0479 0.5619 0.240 Uiso 0.40(4) 1 calc R U P I 1
C94D C 0.224(9) 0.932(8) 0.558(4) 0.22(4) Uani 0.40(4) 1 d D U P I 1
H94K H 0.2950 0.9539 0.5574 0.262 Uiso 0.40(4) 1 calc R U P I 1
H94L H 0.2079 0.8895 0.5771 0.262 Uiso 0.40(4) 1 calc R U P I 1
C95D C 0.175(10) 0.898(7) 0.509(4) 0.22(4) Uani 0.40(4) 1 d D U P I 1
H95K H 0.2226 0.8905 0.4892 0.265 Uiso 0.40(4) 1 calc R U P I 1
H95L H 0.1238 0.8445 0.5091 0.265 Uiso 0.40(4) 1 calc R U P I 1
Zn5C Zn -0.475(2) -0.2036(17) 0.0458(10) 0.096(8) Uani 0.316(16) 1 d . . P D 3
I51C I -0.6218(5) -0.2473(8) 0.0949(7) 0.101(5) Uani 0.316(16) 1 d . . P D 3
I52C I -0.4707(16) -0.1404(8) -0.0221(6) 0.124(6) Uani 0.316(16) 1 d . . P D 3

loop_
_atom_site_aniso_label
_atom_site_aniso_U_11
_atom_site_aniso_U_22
_atom_site_aniso_U_33
_atom_site_aniso_U_23
_atom_site_aniso_U_13
_atom_site_aniso_U_12
Zn1 0.0302(10) 0.0903(15) 0.0398(10) -0.0179(10) 0.0011(8) 0.0181(10)
Zn2 0.0414(12) 0.0618(13) 0.0814(17) -0.0229(12) 0.0147(11) 0.0059(10)
Zn3 0.0444(13) 0.0983(18) 0.0557(12) 0.0198(12) 0.0104(10) 0.0380(12)
Zn4 0.0413(12) 0.0658(12) 0.0549(12) 0.0024(10) -0.0036(9) 0.0228(10)
Zn6 0.0357(12) 0.121(2) 0.0663(15) 0.0274(15) 0.0134(10) 0.0282(13)
I41 0.0780(9) 0.0808(8) 0.0571(6) 0.0144(5) 0.0083(6) 0.0404(7)
I42 0.0405(6) 0.0761(7) 0.0713(7) 0.0069(5) 0.0029(5) 0.0213(5)
I61 0.0465(8) 0.1795(19) 0.0703(9) 0.0142(10) -0.0010(6) 0.0188(9)
I62 0.0827(11) 0.1430(15) 0.1116(13) 0.0610(12) 0.0498(10) 0.0746(11)
N101 0.031(7) 0.075(9) 0.044(6) -0.016(6) -0.003(5) 0.012(6)
C102 0.054(10) 0.073(10) 0.051(9) -0.021(8) -0.016(8) 0.020(8)
C103 0.050(11) 0.072(11) 0.084(13) -0.032(10) -0.024(10) 0.030(9)
C104 0.029(7) 0.069(9) 0.047(8) -0.015(7) -0.008(6) 0.022(7)
C105 0.039(9) 0.076(10) 0.056(9) -0.015(8) -0.012(7) 0.028(8)
C106 0.033(8) 0.100(13) 0.055(9) -0.024(9) -0.007(7) 0.039(9)
N111 0.028(6) 0.051(7) 0.071(9) -0.013(6) 0.002(6) 0.004(5)
C112 0.047(10) 0.071(10) 0.061(10) -0.022(8) 0.002(8) 0.022(8)
C113 0.038(9) 0.068(10) 0.064(10) -0.008(8) -0.003(7) 0.015(7)
C114 0.023(7) 0.059(8) 0.063(9) -0.007(7) 0.005(6) 0.010(6)
C115 0.029(8) 0.075(11) 0.076(12) -0.016(9) -0.003(7) 0.021(7)
C116 0.033(9) 0.083(12) 0.093(14) -0.040(11) -0.008(9) 0.016(8)
N121 0.037(7) 0.084(9) 0.057(8) 0.022(7) 0.006(6) 0.033(7)
C122 0.057(13) 0.105(17) 0.109(19) -0.053(15) -0.012(12) 0.043(12)
C123 0.042(11) 0.125(19) 0.112(19) -0.046(16) -0.025(11) 0.051(12)
C124 0.034(8) 0.058(8) 0.060(9) 0.000(7) -0.014(7) 0.020(6)
C125 0.046(10) 0.085(12) 0.075(12) -0.031(10) -0.011(9) 0.030(9)
C126 0.043(10) 0.116(17) 0.070(12) -0.019(12) -0.017(9) 0.032(11)
C131 0.022(7) 0.068(9) 0.052(8) -0.006(7) -0.004(6) 0.012(6)
N132 0.029(6) 0.056(7) 0.061(8) -0.013(6) -0.012(5) 0.011(5)
C133 0.029(7) 0.051(8) 0.057(8) -0.006(7) 0.001(6) 0.008(6)
N134 0.024(6) 0.068(8) 0.051(7) -0.009(6) -0.003(5) 0.012(5)
C135 0.023(7) 0.076(10) 0.054(8) -0.013(8) -0.009(6) 0.015(7)
N136 0.030(6) 0.057(7) 0.063(8) -0.013(6) -0.001(6) 0.014(5)
N141 0.038(7) 0.057(7) 0.067(9) -0.013(7) 0.008(6) 0.006(6)
C142 0.036(8) 0.062(9) 0.060(9) 0.009(7) 0.018(7) 0.013(7)
C143 0.040(9) 0.056(9) 0.059(9) -0.002(7) -0.003(7) 0.010(7)
C144 0.027(7) 0.037(6) 0.068(9) -0.002(6) 0.001(6) 0.002(5)
C145 0.060(12) 0.059(10) 0.066(11) -0.008(8) -0.014(9) 0.004(8)
C146 0.046(11) 0.091(14) 0.070(12) -0.002(11) -0.003(9) -0.010(10)
N151 0.043(8) 0.067(8) 0.056(8) 0.005(7) -0.006(6) 0.014(6)
C152 0.047(9) 0.050(8) 0.051(8) 0.004(6) 0.002(7) 0.016(7)
C153 0.050(9) 0.058(9) 0.054(8) 0.011(7) 0.014(7) 0.021(7)
C154 0.036(8) 0.056(8) 0.053(8) -0.001(7) 0.001(6) 0.015(6)
C155 0.035(9) 0.063(10) 0.074(11) 0.023(9) -0.006(8) 0.000(7)
C156 0.051(12) 0.078(12) 0.095(16) 0.034(12) -0.037(11) -0.005(9)
N161 0.052(9) 0.101(12) 0.046(7) 0.022(7) 0.008(6) 0.047(9)
C162 0.058(12) 0.080(12) 0.058(10) 0.016(9) -0.011(8) 0.023(10)
C163 0.067(13) 0.076(12) 0.070(12) 0.005(10) -0.015(10) 0.020(10)
C164 0.033(8) 0.051(8) 0.056(9) 0.004(7) 0.001(6) 0.009(6)
C165 0.048(10) 0.078(11) 0.051(9) 0.024(8) 0.004(7) 0.008(8)
C166 0.049(10) 0.078(12) 0.053(9) 0.021(8) 0.011(8) -0.010(9)
C171 0.032(7) 0.046(7) 0.055(8) 0.005(6) 0.009(6) 0.010(6)
N172 0.029(6) 0.050(7) 0.066(8) 0.004(6) 0.000(6) 0.005(5)
C173 0.036(8) 0.055(8) 0.058(9) -0.002(7) 0.005(7) 0.004(6)
N174 0.041(7) 0.050(6) 0.049(7) 0.005(5) -0.011(5) 0.009(5)
C175 0.044(9) 0.045(7) 0.058(9) 0.013(6) -0.002(7) 0.010(6)
N176 0.036(7) 0.050(7) 0.063(8) 0.002(6) -0.001(6) 0.014(5)
N201 0.032(7) 0.078(9) 0.074(10) -0.007(8) 0.000(6) 0.022(7)
C202 0.033(9) 0.096(14) 0.083(13) -0.001(11) 0.013(8) 0.021(9)
C203 0.040(10) 0.093(14) 0.077(13) -0.026(11) -0.002(9) 0.018(9)
C204 0.031(8) 0.067(9) 0.060(9) 0.005(7) 0.005(6) 0.023(7)
C205 0.023(9) 0.118(18) 0.118(19) -0.044(16) 0.014(10) 0.007(10)
C206 0.032(10) 0.14(2) 0.098(17) -0.055(16) -0.006(10) 0.026(11)
N211 0.064(12) 0.073(10) 0.129(18) -0.028(11) -0.043(12) 0.033(9)
C212 0.055(12) 0.070(12) 0.12(2) -0.026(12) -0.027(12) 0.027(10)
C213 0.048(10) 0.059(9) 0.086(13) -0.013(9) -0.028(9) 0.026(8)
C214 0.042(9) 0.098(14) 0.057(10) 0.009(9) 0.006(7) 0.026(9)
C215 0.039(10) 0.079(13) 0.107(18) -0.007(12) 0.002(10) 0.008(9)
C216 0.048(12) 0.087(14) 0.113(19) -0.015(14) -0.012(12) 0.026(10)
N221 0.030(7) 0.095(11) 0.066(9) 0.014(8) 0.008(6) 0.024(7)
C222 0.038(9) 0.088(12) 0.063(10) 0.019(9) 0.014(7) 0.028(8)
C223 0.039(9) 0.080(11) 0.069(11) 0.003(9) 0.007(8) 0.022(8)
C224 0.036(8) 0.065(9) 0.051(8) 0.005(7) 0.007(6) 0.008(7)
C225 0.037(9) 0.084(12) 0.058(10) -0.004(9) -0.002(7) 0.019(8)
C226 0.026(8) 0.088(12) 0.064(10) -0.004(9) 0.005(7) 0.011(8)
C231 0.028(7) 0.063(9) 0.061(9) -0.001(7) -0.003(6) 0.015(6)
N232 0.030(7) 0.081(9) 0.056(8) 0.009(7) 0.005(6) 0.015(6)
C233 0.057(10) 0.067(9) 0.038(7) 0.010(7) -0.010(6) 0.028(8)
N234 0.029(6) 0.083(9) 0.048(7) 0.015(6) 0.009(5) 0.017(6)
C235 0.042(9) 0.071(10) 0.055(9) 0.012(8) 0.002(7) 0.017(8)
N236 0.027(6) 0.080(9) 0.056(8) -0.013(7) -0.001(5) 0.017(6)
N241 0.032(8) 0.121(15) 0.064(9) -0.018(10) 0.001(6) 0.025(8)
C242 0.073(16) 0.103(17) 0.15(3) 0.050(18) 0.058(18) 0.058(14)
C243 0.064(15) 0.108(18) 0.12(2) 0.021(15) 0.066(15) 0.022(13)
C244 0.036(8) 0.060(9) 0.062(10) -0.015(8) 0.009(7) 0.007(7)
C245 0.067(13) 0.071(11) 0.065(11) -0.003(9) 0.042(10) 0.010(9)
C246 0.076(15) 0.084(13) 0.074(13) 0.000(11) 0.044(12) 0.022(12)
N251 0.035(6) 0.075(8) 0.030(5) -0.004(5) 0.003(4) 0.018(6)
C252 0.038(9) 0.079(11) 0.051(8) -0.014(8) 0.001(7) 0.017(8)
C253 0.039(9) 0.068(10) 0.053(9) -0.005(7) 0.007(7) 0.012(7)
C254 0.039(8) 0.064(9) 0.041(7) -0.014(7) -0.007(6) 0.008(7)
C255 0.042(9) 0.075(10) 0.047(8) -0.006(7) 0.002(7) 0.024(8)
C256 0.032(7) 0.077(10) 0.041(7) 0.011(7) 0.007(6) 0.023(7)
N261 0.062(12) 0.065(11) 0.14(2) -0.013(13) -0.026(13) 0.023(9)
C262 0.12(3) 0.086(18) 0.26(5) -0.01(3) 0.11(3) 0.051(19)
C263 0.16(3) 0.100(19) 0.20(4) 0.03(2) 0.12(3) 0.08(2)
C264 0.036(9) 0.050(8) 0.099(15) -0.012(9) 0.010(9) 0.008(7)
C265 0.059(12) 0.070(11) 0.070(12) -0.009(9) -0.019(9) 0.020(9)
C266 0.095(19) 0.062(11) 0.099(18) -0.028(12) -0.043(15) 0.029(12)
C271 0.029(7) 0.075(10) 0.038(7) -0.015(7) 0.002(5) 0.006(7)
N272 0.030(6) 0.064(8) 0.049(7) -0.010(6) 0.002(5) 0.007(5)
C273 0.031(7) 0.062(8) 0.039(7) -0.014(6) 0.001(5) 0.011(6)
N274 0.030(6) 0.056(7) 0.046(6) -0.010(5) -0.001(5) 0.009(5)
C275 0.029(7) 0.052(8) 0.053(8) -0.017(6) 0.003(6) 0.010(6)
N276 0.032(7) 0.051(7) 0.070(9) -0.019(6) 0.015(6) 0.001(5)
I11A 0.0354(13) 0.068(3) 0.0560(14) -0.009(2) -0.0033(9) 0.0253(19)
I12A 0.0371(17) 0.060(3) 0.0452(12) -0.0031(18) 0.0068(11) 0.0010(19)
I21A 0.071(4) 0.064(3) 0.065(3) 0.008(2) 0.027(2) 0.008(2)
I22A 0.066(4) 0.078(3) 0.101(4) 0.010(4) 0.011(3) 0.041(2)
I31A 0.066(2) 0.109(3) 0.0540(15) -0.0146(15) 0.0019(14) 0.050(2)
I32A 0.0382(12) 0.075(2) 0.068(2) 0.0237(14) 0.0046(8) 0.0175(11)
Zn5A 0.042(7) 0.071(7) 0.095(8) -0.025(6) -0.025(5) 0.012(6)
I51A 0.049(3) 0.114(6) 0.150(11) -0.075(7) -0.023(4) 0.033(3)
I52A 0.090(7) 0.084(3) 0.085(3) 0.013(2) -0.028(4) 0.011(3)
I11B 0.057(3) 0.077(6) 0.049(2) -0.016(3) -0.009(2) 0.043(4)
I12B 0.056(3) 0.057(5) 0.063(3) -0.013(3) 0.025(2) -0.012(3)
I21B 0.149(9) 0.097(5) 0.140(8) -0.022(4) 0.084(7) 0.002(4)
I22B 0.063(4) 0.189(11) 0.202(11) -0.135(11) -0.041(5) 0.075(5)
I31B 0.141(12) 0.19(2) 0.085(5) 0.028(8) 0.055(6) 0.122(14)
I32B 0.029(3) 0.158(16) 0.170(15) 0.102(14) 0.005(5) 0.012(5)
Zn5B 0.058(17) 0.046(8) 0.15(3) -0.008(13) -0.026(14) 0.025(10)
I51B 0.041(3) 0.085(5) 0.114(15) -0.044(7) -0.019(4) 0.017(3)
I52B 0.108(16) 0.073(4) 0.075(4) -0.002(3) -0.028(6) 0.035(6)
C301 0.10(2) 0.20(3) 0.10(2) 0.05(2) 0.046(17) 0.07(2)
C302 0.050(15) 0.14(3) 0.18(4) 0.06(3) 0.025(19) 0.009(16)
C303 0.14(3) 0.18(4) 0.13(3) 0.10(3) 0.05(3) 0.08(3)
C304 0.14(3) 0.15(3) 0.11(3) 0.03(2) 0.06(3) 0.07(3)
C305 0.18(5) 0.45(12) 0.15(4) 0.13(6) 0.08(4) 0.23(7)
C306 0.13(4) 0.27(7) 0.16(4) 0.12(5) 0.08(4) 0.01(4)
C307 0.11(3) 0.27(6) 0.20(5) 0.15(5) 0.06(3) 0.12(4)
C308 0.070(19) 0.16(3) 0.15(3) 0.08(3) 0.017(19) 0.03(2)
C309 0.10(2) 0.24(3) 0.102(19) 0.06(2) 0.049(16) 0.08(2)
O310 0.113(18) 0.25(3) 0.080(13) 0.068(16) 0.035(12) 0.045(19)
O311 0.24(4) 0.26(4) 0.23(4) 0.04(3) 0.11(3) 0.17(3)
C312 0.063(19) 0.21(4) 0.11(3) 0.03(3) 0.004(17) 0.00(2)
C313 0.07(2) 0.24(6) 0.17(4) 0.14(4) 0.01(2) 0.00(3)
O314 0.082(18) 0.23(4) 0.24(4) 0.15(4) 0.02(2) -0.01(2)
O315 0.060(14) 0.33(5) 0.21(3) 0.18(4) 0.022(17) 0.00(2)
C316 0.18(5) 0.18(5) 0.24(7) 0.10(5) -0.02(5) -0.09(4)
C401 0.14(3) 0.09(2) 0.11(2) 0.043(18) 0.03(2) 0.04(2)
C402 0.14(3) 0.10(2) 0.10(2) 0.074(18) 0.03(2) 0.03(2)
C403 0.15(3) 0.13(2) 0.09(2) 0.05(2) 0.02(2) 0.03(2)
C404 0.14(3) 0.11(2) 0.08(2) 0.03(2) 0.03(2) 0.02(2)
C405 0.12(3) 0.12(2) 0.09(2) 0.04(2) 0.02(2) 0.02(2)
C406 0.13(3) 0.10(2) 0.12(2) 0.03(2) 0.04(2) 0.03(2)
C407 0.13(3) 0.09(2) 0.11(2) 0.068(19) 0.02(2) 0.03(2)
C408 0.11(3) 0.14(2) 0.11(2) 0.03(2) 0.02(2) 0.03(2)
C409 0.14(3) 0.10(2) 0.11(3) 0.04(2) 0.02(3) 0.07(2)
O410 0.16(4) 0.14(3) 0.10(3) 0.02(2) 0.03(3) 0.03(3)
O411 0.16(4) 0.13(3) 0.12(3) 0.04(3) 0.02(3) -0.04(3)
C412 0.13(5) 0.10(3) 0.09(3) 0.00(3) 0.03(3) 0.00(3)
C413 0.08(3) 0.20(4) 0.12(3) 0.03(3) 0.00(3) 0.01(3)
O414 0.09(3) 0.24(4) 0.13(3) 0.03(3) -0.01(2) -0.01(3)
O415 0.08(3) 0.31(7) 0.20(6) -0.02(6) 0.02(4) 0.04(4)
C416 0.06(3) 0.26(7) 0.09(4) 0.04(4) 0.01(3) -0.02(4)
C501 0.14(3) 0.23(3) 0.15(3) -0.04(2) -0.06(2) 0.11(2)
C502 0.13(3) 0.24(3) 0.14(3) 0.00(3) -0.05(2) 0.10(3)
C503 0.14(3) 0.24(3) 0.14(3) 0.02(3) -0.05(2) 0.12(3)
C504 0.16(3) 0.23(3) 0.15(3) 0.01(3) -0.05(2) 0.12(3)
C505 0.17(3) 0.25(4) 0.14(3) 0.02(3) -0.03(3) 0.11(3)
C506 0.13(3) 0.24(3) 0.14(3) 0.01(3) -0.05(2) 0.12(3)
C507 0.14(3) 0.24(3) 0.14(3) 0.02(3) -0.03(2) 0.11(3)
C508 0.17(3) 0.24(3) 0.14(2) 0.04(2) -0.02(2) 0.13(3)
C509 0.14(3) 0.23(3) 0.19(3) -0.12(3) -0.07(3) 0.09(3)
O510 0.13(3) 0.22(3) 0.20(3) -0.15(3) -0.08(3) 0.07(3)
O511 0.13(3) 0.28(5) 0.25(5) -0.17(4) -0.12(3) 0.13(3)
C512 0.10(4) 0.23(5) 0.23(6) -0.17(5) -0.06(4) 0.09(4)
C513 0.22(4) 0.26(4) 0.12(3) 0.09(3) 0.00(3) 0.13(3)
O514 0.21(4) 0.30(5) 0.12(3) 0.06(3) 0.03(3) 0.14(4)
O515 0.36(7) 0.33(7) 0.17(5) 0.11(5) 0.03(6) 0.04(6)
C516 0.20(6) 0.37(8) 0.14(5) 0.02(6) 0.04(5) 0.17(6)
C601 0.22(3) 0.11(2) 0.067(19) 0.041(16) 0.06(2) 0.12(2)
C602 0.23(4) 0.11(3) 0.048(19) 0.037(19) 0.05(2) 0.11(2)
C603 0.23(4) 0.10(2) 0.08(2) 0.03(2) 0.04(3) 0.11(2)
C604 0.23(4) 0.13(3) 0.08(2) 0.03(2) 0.05(2) 0.11(2)
C605 0.24(4) 0.10(2) 0.06(2) 0.019(18) 0.06(2) 0.10(2)
C606 0.23(4) 0.10(2) 0.07(2) 0.035(18) 0.07(2) 0.11(2)
C607 0.23(4) 0.12(3) 0.06(2) 0.03(2) 0.06(2) 0.10(3)
C608 0.23(4) 0.11(2) 0.06(2) 0.022(19) 0.05(2) 0.09(2)
C609 0.21(4) 0.14(3) 0.11(3) 0.03(3) 0.09(3) 0.11(3)
O610 0.23(5) 0.20(4) 0.13(4) 0.06(3) 0.09(3) 0.12(4)
O611 0.13(4) 0.15(4) 0.12(4) 0.09(3) -0.01(3) 0.04(3)
C612 0.20(6) 0.25(7) 0.13(5) 0.05(5) 0.08(5) 0.18(5)
C613 0.21(4) 0.09(2) 0.06(2) -0.017(18) 0.06(2) 0.07(2)
O614 0.20(4) 0.074(18) 0.08(2) -0.013(16) 0.07(3) 0.05(2)
O615 0.22(5) 0.12(3) 0.058(18) -0.047(19) -0.02(3) 0.11(3)
C616 0.17(6) 0.13(4) 0.18(6) 0.03(4) 0.05(5) 0.11(4)
C701 0.15(3) 0.09(2) 0.057(18) 0.003(17) 0.002(19) 0.08(2)
C702 0.14(3) 0.10(2) 0.060(19) 0.016(18) 0.00(2) 0.08(2)
C703 0.13(3) 0.11(2) 0.060(19) 0.002(18) 0.01(2) 0.08(2)
C704 0.14(3) 0.10(2) 0.06(2) 0.007(18) -0.01(2) 0.08(2)
C705 0.13(3) 0.11(2) 0.048(18) 0.005(18) 0.00(2) 0.05(2)
C706 0.14(3) 0.10(2) 0.07(2) -0.010(19) 0.00(2) 0.08(2)
C707 0.14(3) 0.12(2) 0.08(2) 0.00(2) -0.01(2) 0.08(2)
C708 0.13(3) 0.10(2) 0.07(2) -0.004(19) 0.00(2) 0.07(2)
C709 0.17(4) 0.11(3) 0.06(2) 0.02(2) 0.01(3) 0.06(3)
O710 0.18(4) 0.12(3) 0.055(18) 0.015(19) 0.01(2) 0.05(3)
O711 0.17(5) 0.11(3) 0.07(3) -0.02(2) 0.03(3) 0.01(3)
C712 0.13(6) 0.18(6) 0.07(4) 0.03(4) 0.01(4) 0.07(5)
C713 0.12(3) 0.12(3) 0.10(3) 0.00(2) 0.02(3) 0.04(3)
O714 0.12(3) 0.11(3) 0.10(3) -0.01(2) 0.03(2) 0.00(2)
O715 0.13(4) 0.14(4) 0.12(4) -0.04(3) 0.02(3) 0.03(3)
C716 0.18(7) 0.13(5) 0.19(7) 0.06(5) 0.06(6) -0.04(5)
C90A 0.24(5) 0.23(4) 0.23(5) 0.15(4) 0.01(4) 0.09(4)
C91A 0.24(5) 0.23(4) 0.22(5) 0.16(4) 0.01(4) 0.09(4)
C92A 0.24(5) 0.24(4) 0.22(5) 0.15(4) -0.01(4) 0.10(4)
C93A 0.24(5) 0.26(5) 0.25(5) 0.10(4) -0.01(4) 0.08(4)
C94A 0.24(5) 0.25(5) 0.24(5) 0.11(4) -0.01(4) 0.08(4)
C95A 0.24(5) 0.25(5) 0.23(5) 0.13(4) -0.01(4) 0.09(4)
C90B 0.15(3) 0.13(3) 0.15(3) 0.06(3) 0.03(3) 0.03(3)
C91B 0.15(3) 0.12(3) 0.15(3) 0.05(2) 0.00(3) 0.05(3)
C92B 0.14(3) 0.15(3) 0.16(3) 0.01(3) 0.00(3) 0.06(3)
C93B 0.13(3) 0.14(3) 0.16(3) -0.01(3) 0.03(3) 0.07(3)
C94B 0.12(3) 0.14(3) 0.16(3) -0.02(3) 0.03(3) 0.06(2)
C95B 0.12(3) 0.13(3) 0.15(3) 0.03(3) 0.03(3) 0.03(3)
C90E 0.22(5) 0.24(5) 0.19(5) 0.09(4) -0.02(4) 0.08(4)
C91E 0.22(5) 0.24(5) 0.19(5) 0.10(4) -0.02(4) 0.07(4)
C92E 0.20(5) 0.23(5) 0.19(5) 0.10(4) -0.03(4) 0.08(4)
C93E 0.19(5) 0.23(5) 0.18(5) 0.10(4) -0.04(4) 0.08(4)
C94E 0.22(5) 0.24(5) 0.19(5) 0.09(4) -0.03(4) 0.07(4)
C95E 0.22(5) 0.24(5) 0.19(5) 0.09(4) -0.02(4) 0.07(4)
C90D 0.25(6) 0.21(5) 0.20(5) 0.09(4) 0.00(4) 0.03(4)
C91D 0.25(6) 0.20(5) 0.17(5) 0.10(4) 0.00(4) 0.04(4)
C92D 0.25(5) 0.18(4) 0.16(4) 0.12(4) 0.00(4) 0.05(4)
C93D 0.24(5) 0.18(5) 0.18(5) 0.11(4) 0.00(4) 0.05(4)
C94D 0.25(6) 0.19(5) 0.20(5) 0.09(4) 0.00(4) 0.04(4)
C95D 0.25(6) 0.19(5) 0.20(5) 0.09(4) 0.00(4) 0.04(4)
Zn5C 0.060(9) 0.084(15) 0.118(14) -0.064(13) -0.043(10) 0.028(10)
I51C 0.047(3) 0.109(5) 0.126(9) -0.050(6) -0.023(4) 0.029(3)
I52C 0.148(12) 0.108(6) 0.110(7) -0.036(5) -0.055(8) 0.064(7)

loop_
_atom_type_symbol
_atom_type_description
_atom_type_scat_dispersion_real
_atom_type_scat_dispersion_imag
_atom_type_scat_source
C C 0.0181 0.0091 'International Tables Vol C Tables 4.2.6.8 and 6.1.1.4'
H H 0.0000 0.0000 'International Tables Vol C Tables 4.2.6.8 and 6.1.1.4'
N N 0.0311 0.0180 'International Tables Vol C Tables 4.2.6.8 and 6.1.1.4'
Zn Zn -1.5491 0.6778 'International Tables Vol C Tables 4.2.6.8 and 6.1.1.4'
I I -0.3257 6.8362 'International Tables Vol C Tables 4.2.6.8 and 6.1.1.4'
O O 0.0492 0.0322 'International Tables Vol C Tables 4.2.6.8 and 6.1.1.4'

loop_
_exptl_crystal_face_index_h
_exptl_crystal_face_index_k
_exptl_crystal_face_index_l
_exptl_crystal_face_perp_dist
_exptl_oxdiff_crystal_face_indexfrac_h
_exptl_oxdiff_crystal_face_indexfrac_k
_exptl_oxdiff_crystal_face_indexfrac_l
_exptl_oxdiff_crystal_face_x
_exptl_oxdiff_crystal_face_y
_exptl_oxdiff_crystal_face_z
6 0 -16 0.0812 5.9625 -0.2279 -15.8493 -0.2675 0.9006 0.3426
2 -7 17 0.0705 2.4557 -7.2271 17.0079 0.8936 -0.1993 -0.4672
-1 3 18 0.0415 -0.5598 3.2948 17.9966 0.6887 -0.6989 0.2758
-1 8 12 0.0497 -0.7404 7.8892 11.9896 0.4073 -0.6369 0.6658
4 -3 17 0.0798 3.9739 -3.4778 16.9998 0.9727 -0.1978 -0.0378
-1 -7 -12 0.0672 -1.2602 -6.8900 -11.9880 -0.5409 0.4814 -0.7045
-2 -7 16 0.0524 -1.7254 -7.1427 16.0142 0.5831 -0.4404 -0.7270
1 5 15 0.0564 0.8791 5.0786 14.9915 0.6489 -0.5555 0.5226
0 0 19 0.0418 -0.0127 -0.4838 19.0015 0.7838 -0.5978 -0.0237
-2 0 19 0.0478 -2.1284 -0.4288 19.0047 0.6474 -0.7364 -0.1535
5 6 8 0.0840 4.5197 5.7606 7.9845 0.5915 -0.1125 0.8075
-8 8 8 0.1021 -7.9442 7.9790 8.0005 -0.2211 -0.9780 0.2109
-8 -1 8 0.0859 -7.9223 -0.5463 8.0135 -0.1774 -0.7561 -0.5444
0 -10 1 0.0567 -0.2586 -10.3880 1.0163 0.0760 0.2197 -0.9375
0 10 -1 0.0530 0.2586 10.3880 -1.0163 -0.0760 -0.2197 0.9375
-5 5 -15 0.0997 -5.0807 5.4355 -15.4443 -0.9894 0.0255 0.1427
-3 3 -18 0.0723 -2.7402 2.8798 -18.2313 -0.9410 0.3327 0.0619
0 -1 -19 0.0481 -0.3922 -1.1737 -18.5939 -0.7850 0.6014 -0.1488
4 2 -18 0.0646 3.6269 2.3431 -17.8817 -0.5141 0.7479 0.4200
-2 5 17 0.0505 -1.8763 4.8670 16.5180 0.5354 -0.7775 0.3300
-5 10 -11 0.1134 -5.2209 9.6382 -10.6935 -0.8234 -0.2449 0.5118
8 -5 -8 0.1066 8.2895 -5.1464 -8.0054 0.2293 0.9271 0.0625
-2 -10 3 0.0646 -2.4320 -9.5554 2.8764 0.0086 -0.0023 -1.0000
7 -8 9 0.1043 7.0893 -7.5425 9.0008 0.8638 0.3659 -0.2086
0 0 -19 0.0456 -0.0465 0.1612 -19.1876 -0.7937 0.6083 -0.0089
1 8 11 0.0592 1.4255 7.8085 10.9863 0.5058 -0.4623 0.7955
1 3 -19 0.0583 0.7573 3.2614 -19.0819 -0.7527 0.5767 0.3176
3 0 -19 0.0567 3.3338 0.3750 -18.5857 -0.5523 0.8024 0.2259
3 -2 -18 0.0570 2.8299 -1.9117 -18.4221 -0.5668 0.8238 -0.0090

loop_
_geom_angle_atom_site_label_1
_geom_angle_atom_site_label_2
_geom_angle_atom_site_label_3
_geom_angle
_geom_angle_site_symmetry_1
_geom_angle_site_symmetry_3
N101 Zn1 N251 95.7(5) . 1_566
N101 Zn1 I12B 105.7(6) . .
N251 Zn1 I12B 109.8(6) 1_566 .
N101 Zn1 I11A 111.0(5) . .
N251 Zn1 I11A 106.8(4) 1_566 .
N101 Zn1 I12A 105.7(5) . .
N251 Zn1 I12A 104.4(5) 1_566 .
I11A Zn1 I12A 128.3(2) . .
N101 Zn1 I11B 105.1(6) . .
N251 Zn1 I11B 106.1(5) 1_566 .
I12B Zn1 I11B 129.2(4) . .
N111 Zn2 N141 100.6(6) . .
N111 Zn2 I21B 109.8(6) . .
N141 Zn2 I21B 107.9(6) . .
N111 Zn2 I22B 106.1(5) . .
N141 Zn2 I22B 106.1(5) . .
I21B Zn2 I22B 123.9(5) . .
N111 Zn2 I21A 106.0(5) . .
N141 Zn2 I21A 108.4(5) . .
N111 Zn2 I22A 106.2(5) . .
N141 Zn2 I22A 105.3(5) . .
I21A Zn2 I22A 127.3(3) . .
N161 Zn3 N121 97.5(6) 1_565 .
N161 Zn3 I31B 116.3(10) 1_565 .
N121 Zn3 I31B 109.5(7) . .
N161 Zn3 I32A 107.1(5) 1_565 .
N121 Zn3 I32A 112.9(5) . .
N161 Zn3 I31A 104.6(6) 1_565 .
N121 Zn3 I31A 107.3(5) . .
I32A Zn3 I31A 123.84(18) . .
N161 Zn3 I32B 104.1(7) 1_565 .
N121 Zn3 I32B 104.0(9) . .
I31B Zn3 I32B 122.0(5) . .
N201 Zn4 N151 97.1(6) . .
N201 Zn4 I41 103.5(5) . .
N151 Zn4 I41 109.2(4) . .
N201 Zn4 I42 107.3(5) . .
N151 Zn4 I42 107.1(5) . .
I41 Zn4 I42 128.19(10) . .
N241 Zn6 N221 103.4(7) . .
N241 Zn6 I61 108.5(5) . .
N221 Zn6 I61 105.9(5) . .
N241 Zn6 I62 104.1(6) . .
N221 Zn6 I62 107.8(5) . .
I61 Zn6 I62 125.19(14) . .
C102 N101 C106 117.8(14) . .
C102 N101 Zn1 119.1(12) . .
C106 N101 Zn1 123.0(12) . .
N101 C102 C103 124.2(18) . .
N101 C102 H102 117.9 . .
C103 C102 H102 117.9 . .
C102 C103 C104 117.9(17) . .
C102 C103 H103 121.1 . .
C104 C103 H103 121.1 . .
C103 C104 C105 118.3(15) . .
C103 C104 C131 121.4(15) . .
C105 C104 C131 120.2(15) . .
C106 C105 C104 116.6(16) . .
C106 C105 H105 121.7 . .
C104 C105 H105 121.7 . .
N101 C106 C105 124.8(16) . .
N101 C106 H106 117.6 . .
C105 C106 H106 117.6 . .
C116 N111 C112 118.8(16) . .
C116 N111 Zn2 119.4(13) . .
C112 N111 Zn2 121.6(12) . .
N111 C112 C113 120.6(18) . .
N111 C112 H112 119.7 . .
C113 C112 H112 119.7 . .
C112 C113 C114 121.0(17) . .
C112 C113 H113 119.5 . .
C114 C113 H113 119.5 . .
C115 C114 C113 116.4(16) . .
C115 C114 C133 122.8(15) . .
C113 C114 C133 120.8(15) . .
C116 C115 C114 120.4(17) . .
C116 C115 H115 119.8 . .
C114 C115 H115 119.8 . .
N111 C116 C115 122.8(18) . .
N111 C116 H116 118.6 . .
C115 C116 H116 118.6 . .
C126 N121 C122 119.5(16) . .
C126 N121 Zn3 123.5(13) . .
C122 N121 Zn3 116.4(14) . .
N121 C122 C123 122(2) . .
N121 C122 H122 119.2 . .
C123 C122 H122 119.2 . .
C124 C123 C122 118.9(19) . .
C124 C123 H123 120.6 . .
C122 C123 H123 120.6 . .
C125 C124 C123 118.6(17) . .
C125 C124 C135 122.0(16) . .
C123 C124 C135 119.4(15) . .
C124 C125 C126 120.0(18) . .
C124 C125 H125 120.0 . .
C126 C125 H125 120.0 . .
N121 C126 C125 121.3(18) . .
N121 C126 H126 119.3 . .
C125 C126 H126 119.3 . .
N132 C131 N136 125.0(14) . .
N132 C131 C104 120.2(14) . .
N136 C131 C104 114.7(14) . .
C131 N132 C133 115.1(14) . .
N132 C133 N134 125.5(15) . .
N132 C133 C114 116.3(14) . .
N134 C133 C114 118.1(14) . .
C135 N134 C133 113.8(13) . .
N134 C135 N136 127.1(15) . .
N134 C135 C124 119.1(13) . .
N136 C135 C124 113.8(14) . .
C135 N136 C131 112.8(14) . .
C142 N141 C146 121.5(15) . .
C142 N141 Zn2 123.6(13) . .
C146 N141 Zn2 114.8(13) . .
N141 C142 C143 119.8(17) . .
N141 C142 H142 120.1 . .
C143 C142 H142 120.1 . .
C144 C143 C142 121.1(16) . .
C144 C143 H143 119.5 . .
C142 C143 H143 119.5 . .
C143 C144 C145 117.7(15) . .
C143 C144 C171 123.4(15) . .
C145 C144 C171 118.7(17) . .
C144 C145 C146 119(2) . .
C144 C145 H145 120.4 . .
C146 C145 H145 120.4 . .
N141 C146 C145 120(2) . .
N141 C146 H146 119.8 . .
C145 C146 H146 119.8 . .
C156 N151 C152 117.8(16) . .
C156 N151 Zn4 117.4(12) . .
C152 N151 Zn4 124.3(12) . .
C153 C152 N151 122.5(16) . .
C153 C152 H152 118.8 . .
N151 C152 H152 118.8 . .
C152 C153 C154 120.9(16) . .
C152 C153 H153 119.6 . .
C154 C153 H153 119.6 . .
C153 C154 C155 117.9(16) . .
C153 C154 C173 125.5(16) . .
C155 C154 C173 116.6(16) . .
C156 C155 C154 117.2(17) . .
C156 C155 H155 121.4 . .
C154 C155 H155 121.4 . .
N151 C156 C155 123.6(19) . .
N151 C156 H156 118.2 . .
C155 C156 H156 118.2 . .
C162 N161 C166 120.4(16) . .
C162 N161 Zn3 118.0(13) . 1_545
C166 N161 Zn3 121.5(13) . 1_545
N161 C162 C163 123.6(18) . .
N161 C162 H162 118.2 . .
C163 C162 H162 118.2 . .
C162 C163 C164 118.6(19) . .
C162 C163 H163 120.7 . .
C164 C163 H163 120.7 . .
C165 C164 C163 117.6(17) . .
C165 C164 C175 120.8(15) . .
C163 C164 C175 121.2(16) . .
C164 C165 C166 117.9(17) . .
C164 C165 H165 121.0 . .
C166 C165 H165 121.0 . .
N161 C166 C165 121.8(17) . .
N161 C166 H166 119.1 . .
C165 C166 H166 119.1 . .
N172 C171 N176 126.1(14) . .
N172 C171 C144 118.2(14) . .
N176 C171 C144 115.6(14) . .
C171 N172 C173 113.6(15) . .
N174 C173 N172 124.8(17) . .
N174 C173 C154 118.2(15) . .
N172 C173 C154 117.0(16) . .
C173 N174 C175 115.7(14) . .
N176 C175 N174 124.6(15) . .
N176 C175 C164 119.4(15) . .
N174 C175 C164 115.9(14) . .
C175 N176 C171 115.1(14) . .
C202 N201 C206 117.6(18) . .
C202 N201 Zn4 121.9(13) . .
C206 N201 Zn4 119.8(15) . .
N201 C202 C203 120.8(18) . .
N201 C202 H202 119.6 . .
C203 C202 H202 119.6 . .
C204 C203 C202 120.6(18) . .
C204 C203 H203 119.7 . .
C202 C203 H203 119.7 . .
C203 C204 C205 116.8(17) . .
C203 C204 C231 122.9(17) . .
C205 C204 C231 119.9(16) . .
C206 C205 C204 120.0(19) . .
C206 C205 H205 120.0 . .
C204 C205 H205 120.0 . .
N201 C206 C205 124(2) . .
N201 C206 H206 118.1 . .
C205 C206 H206 118.1 . .
C212 N211 C216 119(2) . .
C212 N211 Zn5C 128.6(18) . .
C216 N211 Zn5C 111.3(18) . .
C212 N211 Zn5B 122.4(19) . .
C216 N211 Zn5B 118.1(16) . .
C212 N211 Zn5A 112(2) . .
C216 N211 Zn5A 126.3(16) . .
N211 C212 C213 122(2) . .
N211 C212 H212 118.8 . .
C213 C212 H212 118.8 . .
C214 C213 C212 117.4(19) . .
C214 C213 H213 121.3 . .
C212 C213 H213 121.3 . .
C213 C214 C215 120(2) . .
C213 C214 C235 121.0(17) . .
C215 C214 C235 119(2) . .
C216 C215 C214 117(2) . .
C216 C215 H215 121.4 . .
C214 C215 H215 121.4 . .
N211 C216 C215 123(2) . .
N211 C216 H216 118.4 . .
C215 C216 H216 118.4 . .
C222 N221 C226 118.5(16) . .
C222 N221 Zn6 122.4(14) . .
C226 N221 Zn6 119.1(13) . .
N221 C222 C223 122.4(19) . .
N221 C222 H222 118.8 . .
C223 C222 H222 118.8 . .
C224 C223 C222 119.2(19) . .
C224 C223 H223 120.4 . .
C222 C223 H223 120.4 . .
C223 C224 C225 119.9(17) . .
C223 C224 C233 123.8(16) . .
C225 C224 C233 116.3(16) . .
C226 C225 C224 115.0(18) . .
C226 C225 H225 122.5 . .
C224 C225 H225 122.5 . .
N221 C226 C225 124.5(18) . .
N221 C226 H226 117.8 . .
C225 C226 H226 117.8 . .
N236 C231 N232 124.7(17) . .
N236 C231 C204 118.0(15) . .
N232 C231 C204 117.3(15) . .
C233 N232 C231 115.8(16) . .
N232 C233 N234 125.6(17) . .
N232 C233 C224 118.4(15) . .
N234 C233 C224 116.0(16) . .
C233 N234 C235 113.9(16) . .
N236 C235 N234 123.8(17) . .
N236 C235 C214 118.3(16) . .
N234 C235 C214 117.7(17) . .
C231 N236 C235 115.9(15) . .
C246 N241 C242 115(2) . .
C246 N241 Zn6 122.7(14) . .
C242 N241 Zn6 121.8(18) . .
C243 C242 N241 123(2) . .
C243 C242 H242 118.4 . .
N241 C242 H242 118.4 . .
C242 C243 C244 119(2) . .
C242 C243 H243 120.3 . .
C244 C243 H243 120.3 . .
C245 C244 C243 117(2) . .
C245 C244 C271 123.8(19) . .
C243 C244 C271 118.8(16) . .
C244 C245 C246 122(2) . .
C244 C245 H245 119.2 . .
C246 C245 H245 119.2 . .
N241 C246 C245 123(2) . .
N241 C246 H246 118.6 . .
C245 C246 H246 118.6 . .
C252 N251 C256 117.8(14) . .
C252 N251 Zn1 124.2(12) . 1_544
C256 N251 Zn1 117.5(11) . 1_544
N251 C252 C253 124.1(19) . .
N251 C252 H252 118.0 . .
C253 C252 H252 118.0 . .
C252 C253 C254 118(2) . .
C252 C253 H253 120.8 . .
C254 C253 H253 120.8 . .
C255 C254 C253 118.8(17) . .
C255 C254 C273 120.0(17) . .
C253 C254 C273 121.1(17) . .
C254 C255 C256 118.9(18) . .
C254 C255 H255 120.6 . .
C256 C255 H255 120.6 . .
N251 C256 C255 121.9(17) . .
N251 C256 H256 119.1 . .
C255 C256 H256 119.1 . .
C266 N261 C262 118(2) . .
C266 N261 Zn5C 144(3) . 1_665
C262 N261 Zn5C 98(2) . 1_665
C266 N261 Zn5B 128(3) . 1_665
C262 N261 Zn5B 113(2) . 1_665
C266 N261 Zn5A 114(2) . 1_665
C262 N261 Zn5A 126(2) . 1_665
N261 C262 C263 125(3) . .
N261 C262 H262 117.6 . .
C263 C262 H262 117.6 . .
C264 C263 C262 112(3) . .
C264 C263 H263 124.1 . .
C262 C263 H263 124.1 . .
C265 C264 C263 121(2) . .
C265 C264 C275 125.9(19) . .
C263 C264 C275 112(2) . .
C266 C265 C264 120(3) . .
C266 C265 H265 120.0 . .
C264 C265 H265 120.0 . .
N261 C266 C265 123(3) . .
N261 C266 H266 118.3 . .
C265 C266 H266 118.3 . .
N276 C271 N272 125.4(17) . .
N276 C271 C244 116.7(15) . .
N272 C271 C244 118.0(17) . .
C273 N272 C271 114.5(16) . .
N272 C273 N274 125.4(14) . .
N272 C273 C254 116.7(15) . .
N274 C273 C254 117.8(15) . .
C273 N274 C275 113.9(15) . .
N276 C275 N274 125.3(16) . .
N276 C275 C264 118.6(15) . .
N274 C275 C264 116.1(16) . .
C271 N276 C275 115.4(14) . .
N261 Zn5A N211 93.7(12) 1_445 .
N261 Zn5A I51A 102.6(10) 1_445 .
N211 Zn5A I51A 99.2(9) . .
N261 Zn5A I52A 114.4(12) 1_445 .
N211 Zn5A I52A 113.4(10) . .
I51A Zn5A I52A 127.6(9) . .
N211 Zn5B N261 97.6(12) . 1_445
N211 Zn5B I52B 107.5(11) . .
N261 Zn5B I52B 107.4(12) 1_445 .
N211 Zn5B I51B 103.9(11) . .
N261 Zn5B I51B 107.4(11) 1_445 .
I52B Zn5B I51B 128.8(9) . .
C309 C301 C304 118(3) . .
C309 C301 C302 131(2) . .
C304 C301 C302 94(2) . .
C309 C301 C306 120(3) . .
C304 C301 C306 90(3) . .
C302 C301 C306 94(3) . .
C301 C302 C307 83(2) . .
C301 C302 C303 88(2) . .
C307 C302 C303 93(2) . .
C301 C302 H302 126.4 . .
C307 C302 H302 126.4 . .
C303 C302 H302 126.4 . .
C308 C303 C304 86(2) . .
C308 C303 C302 87(2) . .
C304 C303 C302 89(3) . .
C308 C303 H303 127.0 . .
C304 C303 H303 127.0 . .
C302 C303 H303 127.0 . .
C305 C304 C301 88(3) . .
C305 C304 C303 91(3) . .
C301 C304 C303 89(3) . .
C305 C304 H304 125.7 . .
C301 C304 H304 125.7 . .
C303 C304 H304 125.7 . .
C306 C305 C308 91(3) . .
C306 C305 C304 93(3) . .
C308 C305 C304 91(2) . .
C306 C305 H305 124.1 . .
C308 C305 H305 124.1 . .
C304 C305 H305 124.1 . .
C305 C306 C307 95(3) . .
C305 C306 C301 89(3) . .
C307 C306 C301 86(2) . .
C305 C306 H306 125.3 . .
C307 C306 H306 125.3 . .
C301 C306 H306 125.3 . .
C306 C307 C302 96(3) . .
C306 C307 C308 86(3) . .
C302 C307 C308 87(2) . .
C306 C307 H307 125.5 . .
C302 C307 H307 125.5 . .
C308 C307 H307 125.5 . .
C305 C308 C303 92(3) . .
C305 C308 C313 128(3) . .
C303 C308 C313 119(3) . .
C305 C308 C307 88(3) . .
C303 C308 C307 92(2) . .
C313 C308 C307 127(3) . .
O311 C309 O310 121(5) . .
O311 C309 C301 127(3) . .
O310 C309 C301 112(3) . .
C309 O310 C312 114(3) . .
O310 C312 H31A 109.5 . .
O310 C312 H31B 109.5 . .
H31A C312 H31B 109.5 . .
O310 C312 H31C 109.5 . .
H31A C312 H31C 109.5 . .
H31B C312 H31C 109.5 . .
O315 C313 O314 128(5) . .
O315 C313 C308 118(4) . .
O314 C313 C308 113(3) . .
C313 O314 C316 110(3) . .
O314 C316 H31D 109.5 . .
O314 C316 H31E 109.5 . .
H31D C316 H31E 109.5 . .
O314 C316 H31F 109.5 . .
H31D C316 H31F 109.5 . .
H31E C316 H31F 109.5 . .
C409 C401 C404 122(5) . .
C409 C401 C402 125(4) . .
C404 C401 C402 90(3) . .
C409 C401 C406 128(4) . .
C404 C401 C406 90(4) . .
C402 C401 C406 90(4) . .
C403 C402 C407 87(3) . .
C403 C402 C401 90(3) . .
C407 C402 C401 92(4) . .
C403 C402 H402 125.2 . .
C407 C402 H402 125.3 . .
C401 C402 H402 125.3 . .
C402 C403 C404 93(4) . .
C402 C403 C408 97(3) . .
C404 C403 C408 98(4) . .
C402 C403 H403 121.0 . .
C404 C403 H403 121.0 . .
C408 C403 H403 121.0 . .
C401 C404 C403 86(3) . .
C401 C404 C405 88(3) . .
C403 C404 C405 82(4) . .
C401 C404 H404 128.4 . .
C403 C404 H404 128.4 . .
C405 C404 H404 128.4 . .
C406 C405 C408 90(4) . .
C406 C405 C404 91(4) . .
C408 C405 C404 96(4) . .
C406 C405 H405 123.5 . .
C408 C405 H405 123.5 . .
C404 C405 H405 123.5 . .
C405 C406 C401 91(4) . .
C405 C406 C407 92(3) . .
C401 C406 C407 87(3) . .
C405 C406 H406 125.3 . .
C401 C406 H406 125.3 . .
C407 C406 H406 125.3 . .
C402 C407 C408 96(3) . .
C402 C407 C406 91(4) . .
C408 C407 C406 86(3) . .
C402 C407 H407 124.6 . .
C408 C407 H407 124.6 . .
C406 C407 H407 124.6 . .
C413 C408 C405 126(5) . .
C413 C408 C407 128(5) . .
C405 C408 C407 91(4) . .
C413 C408 C403 132(6) . .
C405 C408 C403 84(4) . .
C407 C408 C403 80(4) . .
O411 C409 O410 126(7) . .
O411 C409 C401 124(6) . .
O410 C409 C401 109(5) . .
C409 O410 C412 112(5) . .
O410 C412 H41A 109.5 . .
O410 C412 H41B 109.5 . .
H41A C412 H41B 109.5 . .
O410 C412 H41C 109.5 . .
H41A C412 H41C 109.5 . .
H41B C412 H41C 109.5 . .
O414 C413 O415 123(6) . .
O414 C413 C408 114(6) . .
O415 C413 C408 120(6) . .
C413 O414 C416 117(5) . .
O414 C416 H41D 109.5 . .
O414 C416 H41E 109.5 . .
H41D C416 H41E 109.5 . .
O414 C416 H41F 109.5 . .
H41D C416 H41F 109.5 . .
H41E C416 H41F 109.5 . .
C509 C501 C504 118(3) . .
C509 C501 C506 126(3) . .
C504 C501 C506 90(3) . .
C509 C501 C502 125(3) . .
C504 C501 C502 94(3) . .
C506 C501 C502 94(3) . .
C501 C502 C507 84(3) . .
C501 C502 C503 87(3) . .
C507 C502 C503 94(2) . .
C501 C502 H502 126.4 . .
C507 C502 H502 126.4 . .
C503 C502 H502 126.4 . .
C508 C503 C502 86(2) . .
C508 C503 C504 86(3) . .
C502 C503 C504 90(3) . .
C508 C503 H503 126.9 . .
C502 C503 H503 126.9 . .
C504 C503 H503 126.9 . .
C505 C504 C501 88(3) . .
C505 C504 C503 90(3) . .
C501 C504 C503 89(3) . .
C505 C504 H504 125.9 . .
C501 C504 H504 125.9 . .
C503 C504 H504 125.9 . .
C506 C505 C504 93(3) . .
C506 C505 C508 91(3) . .
C504 C505 C508 92(3) . .
C506 C505 H505 124.0 . .
C504 C505 H505 124.0 . .
C508 C505 H505 124.0 . .
C505 C506 C507 94(3) . .
C505 C506 C501 89(3) . .
C507 C506 C501 86(3) . .
C505 C506 H506 125.4 . .
C507 C506 H506 125.4 . .
C501 C506 H506 125.4 . .
C506 C507 C502 96(3) . .
C506 C507 C508 86(3) . .
C502 C507 C508 86(2) . .
C506 C507 H507 125.6 . .
C502 C507 H507 125.6 . .
C508 C507 H507 125.6 . .
C505 C508 C503 91(3) . .
C505 C508 C513 128(4) . .
C503 C508 C513 116(3) . .
C505 C508 C507 88(3) . .
C503 C508 C507 94(3) . .
C513 C508 C507 129(3) . .
O511 C509 O510 122(4) . .
O511 C509 C501 128(4) . .
O510 C509 C501 109(3) . .
C509 O510 C512 118(3) . .
O510 C512 H51A 109.5 . .
O510 C512 H51B 109.5 . .
H51A C512 H51B 109.5 . .
O510 C512 H51C 109.5 . .
H51A C512 H51C 109.5 . .
H51B C512 H51C 109.5 . .
O515 C513 O514 122(5) . .
O515 C513 C508 113(4) . .
O514 C513 C508 114(3) . .
C513 O514 C516 107(4) . .
O514 C516 H51D 109.5 . .
O514 C516 H51E 109.5 . .
H51D C516 H51E 109.5 . .
O514 C516 H51F 109.5 . .
H51D C516 H51F 109.5 . .
H51E C516 H51F 109.5 . .
C609 C601 C604 119(3) . .
C609 C601 C606 125(3) . .
C604 C601 C606 89(3) . .
C609 C601 C602 125(2) . .
C604 C601 C602 94(3) . .
C606 C601 C602 95(3) . .
C601 C602 C607 83(3) . .
C601 C602 C603 88(2) . .
C607 C602 C603 94(2) . .
C601 C602 H602 126.4 . .
C607 C602 H602 126.4 . .
C603 C602 H602 126.4 . .
C608 C603 C602 86(2) . .
C608 C603 C604 87(3) . .
C602 C603 C604 89(3) . .
C608 C603 H603 127.0 . .
C602 C603 H603 127.0 . .
C604 C603 H603 127.0 . .
C601 C604 C605 89(3) . .
C601 C604 C603 89(3) . .
C605 C604 C603 90(3) . .
C601 C604 H604 125.8 . .
C605 C604 H604 125.8 . .
C603 C604 H604 125.8 . .
C606 C605 C608 91(3) . .
C606 C605 C604 93(3) . .
C608 C605 C604 92(3) . .
C606 C605 H605 123.8 . .
C608 C605 H605 123.8 . .
C604 C605 H605 123.8 . .
C605 C606 C607 94(3) . .
C605 C606 C601 89(3) . .
C607 C606 C601 86(2) . .
C605 C606 H606 125.5 . .
C607 C606 H606 125.5 . .
C601 C606 H606 125.5 . .
C606 C607 C602 96(3) . .
C606 C607 C608 86(3) . .
C602 C607 C608 86(2) . .
C606 C607 H607 125.5 . .
C602 C607 H607 125.5 . .
C608 C607 H607 125.5 . .
C605 C608 C603 91(3) . .
C605 C608 C613 129(3) . .
C603 C608 C613 118(3) . .
C605 C608 C607 88(3) . .
C603 C608 C607 94(3) . .
C613 C608 C607 128(3) . .
O611 C609 O610 118(5) . .
O611 C609 C601 127(4) . .
O610 C609 C601 112(3) . .
C609 O610 C612 112(4) . .
O610 C612 H61A 109.5 . .
O610 C612 H61B 109.5 . .
H61A C612 H61B 109.5 . .
O610 C612 H61C 109.5 . .
H61A C612 H61C 109.5 . .
H61B C612 H61C 109.5 . .
O615 C613 O614 129(5) . .
O615 C613 C608 116(4) . .
O614 C613 C608 115(3) . .
C613 O614 C616 107(3) . .
O614 C616 H61D 109.5 . .
O614 C616 H61E 109.5 . .
H61D C616 H61E 109.5 . .
O614 C616 H61F 109.5 . .
H61D C616 H61F 109.5 . .
H61E C616 H61F 109.5 . .
C709 C701 C704 121(5) . .
C709 C701 C702 125(4) . .
C704 C701 C702 90(3) . .
C709 C701 C706 130(4) . .
C704 C701 C706 90(4) . .
C702 C701 C706 90(4) . .
C703 C702 C707 88(4) . .
C703 C702 C701 91(3) . .
C707 C702 C701 93(4) . .
C703 C702 H702 124.9 . .
C707 C702 H702 124.9 . .
C701 C702 H702 124.9 . .
C702 C703 C704 93(4) . .
C702 C703 C708 97(3) . .
C704 C703 C708 98(4) . .
C702 C703 H703 121.1 . .
C704 C703 H703 121.1 . .
C708 C703 H703 121.1 . .
C701 C704 C703 86(3) . .
C701 C704 C705 88(3) . .
C703 C704 C705 82(4) . .
C701 C704 H704 128.3 . .
C703 C704 H704 128.3 . .
C705 C704 H704 128.3 . .
C706 C705 C708 92(3) . .
C706 C705 C704 90(4) . .
C708 C705 C704 96(4) . .
C706 C705 H705 123.2 . .
C708 C705 H705 123.2 . .
C704 C705 H705 123.2 . .
C705 C706 C701 92(4) . .
C705 C706 C707 91(3) . .
C701 C706 C707 87(3) . .
C705 C706 H706 125.3 . .
C701 C706 H706 125.3 . .
C707 C706 H706 125.3 . .
C702 C707 C708 95(4) . .
C702 C707 C706 90(4) . .
C708 C707 C706 87(3) . .
C702 C707 H707 124.7 . .
C708 C707 H707 124.7 . .
C706 C707 H707 124.7 . .
C713 C708 C705 129(4) . .
C713 C708 C707 128(5) . .
C705 C708 C707 90(4) . .
C713 C708 C703 130(6) . .
C705 C708 C703 83(4) . .
C707 C708 C703 80(4) . .
O711 C709 O710 125(7) . .
O711 C709 C701 124(7) . .
O710 C709 C701 109(5) . .
C709 O710 C712 112(5) . .
O710 C712 H71A 109.5 . .
O710 C712 H71B 109.5 . .
H71A C712 H71B 109.5 . .
O710 C712 H71C 109.5 . .
H71A C712 H71C 109.5 . .
H71B C712 H71C 109.5 . .
O714 C713 O715 122(6) . .
O714 C713 C708 115(5) . .
O715 C713 C708 121(6) . .
C713 O714 C716 116(6) . .
O714 C716 H71D 109.5 . .
O714 C716 H71E 109.5 . .
H71D C716 H71E 109.5 . .
O714 C716 H71F 109.5 . .
H71D C716 H71F 109.5 . .
H71E C716 H71F 109.5 . .
C95A C90A C91A 109(3) . .
C95A C90A H90A 109.9 . .
C91A C90A H90A 109.9 . .
C95A C90A H90B 109.9 . .
C91A C90A H90B 109.9 . .
H90A C90A H90B 108.3 . .
C92A C91A C90A 106(3) . .
C92A C91A H91A 110.4 . .
C90A C91A H91A 110.4 . .
C92A C91A H91B 110.4 . .
C90A C91A H91B 110.4 . .
H91A C91A H91B 108.6 . .
C91A C92A C93A 109(3) . .
C91A C92A H92A 109.8 . .
C93A C92A H92A 109.8 . .
C91A C92A H92B 109.8 . .
C93A C92A H92B 109.8 . .
H92A C92A H92B 108.3 . .
C92A C93A C94A 110(3) . .
C92A C93A H93A 109.7 . .
C94A C93A H93A 109.7 . .
C92A C93A H93B 109.7 . .
C94A C93A H93B 109.7 . .
H93A C93A H93B 108.2 . .
C95A C94A C93A 109(3) . .
C95A C94A H94A 110.0 . .
C93A C94A H94A 110.0 . .
C95A C94A H94B 110.0 . .
C93A C94A H94B 110.0 . .
H94A C94A H94B 108.3 . .
C94A C95A C90A 109(3) . .
C94A C95A H95A 110.0 . .
C90A C95A H95A 110.0 . .
C94A C95A H95B 110.0 . .
C90A C95A H95B 110.0 . .
H95A C95A H95B 108.3 . .
C91B C90B C95B 108(2) . .
C91B C90B H90C 110.1 . .
C95B C90B H90C 110.1 . .
C91B C90B H90D 110.1 . .
C95B C90B H90D 110.1 . .
H90C C90B H90D 108.4 . .
C92B C91B C90B 109(3) . .
C92B C91B H91C 109.8 . .
C90B C91B H91C 109.8 . .
C92B C91B H91D 109.8 . .
C90B C91B H91D 109.8 . .
H91C C91B H91D 108.3 . .
C91B C92B C93B 110(3) . .
C91B C92B H92C 109.7 . .
C93B C92B H92C 109.7 . .
C91B C92B H92D 109.7 . .
C93B C92B H92D 109.7 . .
H92C C92B H92D 108.2 . .
C94B C93B C92B 109(3) . .
C94B C93B H93C 109.9 . .
C92B C93B H93C 109.9 . .
C94B C93B H93D 109.9 . .
C92B C93B H93D 109.9 . .
H93C C93B H93D 108.3 . .
C93B C94B C95B 109(3) . .
C93B C94B H94C 109.9 . .
C95B C94B H94C 109.9 . .
C93B C94B H94D 109.9 . .
C95B C94B H94D 109.9 . .
H94C C94B H94D 108.3 . .
C90B C95B C94B 108(3) . .
C90B C95B H95C 110.2 . .
C94B C95B H95C 110.2 . .
C90B C95B H95D 110.2 . .
C94B C95B H95D 110.2 . .
H95C C95B H95D 108.5 . .
C91E C90E C95E 109(3) . .
C91E C90E H90G 109.8 . .
C95E C90E H90G 109.8 . .
C91E C90E H90H 109.8 . .
C95E C90E H90H 109.8 . .
H90G C90E H90H 108.3 . .
C92E C91E C90E 110(3) . .
C92E C91E H91G 109.6 . .
C90E C91E H91G 109.6 . .
C92E C91E H91H 109.6 . .
C90E C91E H91H 109.6 . .
H91G C91E H91H 108.2 . .
C91E C92E C93E 110(2) . .
C91E C92E H92G 109.7 . .
C93E C92E H92G 109.7 . .
C91E C92E H92H 109.7 . .
C93E C92E H92H 109.7 . .
H92G C92E H92H 108.2 . .
C92E C93E C94E 109(3) . .
C92E C93E H93G 110.0 . .
C94E C93E H93G 110.0 . .
C92E C93E H93H 110.0 . .
C94E C93E H93H 110.0 . .
H93G C93E H93H 108.3 . .
C95E C94E C93E 109(3) . .
C95E C94E H94G 109.8 . .
C93E C94E H94G 109.8 . .
C95E C94E H94H 109.8 . .
C93E C94E H94H 109.8 . .
H94G C94E H94H 108.3 . .
C94E C95E C90E 110(2) . .
C94E C95E H95G 109.7 . .
C90E C95E H95G 109.7 . .
C94E C95E H95H 109.7 . .
C90E C95E H95H 109.7 . .
H95G C95E H95H 108.2 . .
C95D C90D C91D 110(3) . .
C95D C90D H90K 109.6 . .
C91D C90D H90K 109.6 . .
C95D C90D H90L 109.6 . .
C91D C90D H90L 109.6 . .
H90K C90D H90L 108.1 . .
C90D C91D C92D 110(2) . .
C90D C91D H91K 109.7 . .
C92D C91D H91K 109.7 . .
C90D C91D H91L 109.7 . .
C92D C91D H91L 109.7 . .
H91K C91D H91L 108.2 . .
C91D C92D C93D 109(3) . .
C91D C92D H92K 109.9 . .
C93D C92D H92K 109.9 . .
C91D C92D H92L 109.9 . .
C93D C92D H92L 109.9 . .
H92K C92D H92L 108.3 . .
C92D C93D C94D 109(3) . .
C92D C93D H93K 109.9 . .
C94D C93D H93K 109.9 . .
C92D C93D H93L 109.9 . .
C94D C93D H93L 109.9 . .
H93K C93D H93L 108.3 . .
C95D C94D C93D 110(2) . .
C95D C94D H94K 109.8 . .
C93D C94D H94K 109.8 . .
C95D C94D H94L 109.8 . .
C93D C94D H94L 109.8 . .
H94K C94D H94L 108.2 . .
C90D C95D C94D 110(3) . .
C90D C95D H95K 109.8 . .
C94D C95D H95K 109.8 . .
C90D C95D H95L 109.8 . .
C94D C95D H95L 109.8 . .
H95K C95D H95L 108.2 . .
N211 Zn5C N261 99.6(15) . 1_445
N211 Zn5C I52C 100.2(15) . .
N261 Zn5C I52C 101.3(16) 1_445 .
N211 Zn5C I51C 111.0(15) . .
N261 Zn5C I51C 114.4(16) 1_445 .
I52C Zn5C I51C 126.3(13) . .

loop_
_geom_bond_atom_site_label_1
_geom_bond_atom_site_label_2
_geom_bond_distance
_geom_bond_site_symmetry_2
Zn1 N101 2.071(13) .
Zn1 N251 2.098(13) 1_566
Zn1 I12B 2.30(2) .
Zn1 I11A 2.407(13) .
Zn1 I12A 2.672(12) .
Zn1 I11B 2.747(19) .
Zn2 N111 2.053(14) .
Zn2 N141 2.099(14) .
Zn2 I21B 2.491(13) .
Zn2 I22B 2.528(9) .
Zn2 I21A 2.550(7) .
Zn2 I22A 2.556(6) .
Zn3 N161 2.076(15) 1_565
Zn3 N121 2.084(14) .
Zn3 I31B 2.30(3) .
Zn3 I32A 2.477(6) .
Zn3 I31A 2.600(5) .
Zn3 I32B 2.82(3) .
Zn4 N201 2.058(16) .
Zn4 N151 2.067(15) .
Zn4 I41 2.515(3) .
Zn4 I42 2.541(3) .
Zn6 N241 2.05(2) .
Zn6 N221 2.078(14) .
Zn6 I61 2.538(4) .
Zn6 I62 2.543(4) .
N101 C102 1.32(3) .
N101 C106 1.35(2) .
C102 C103 1.38(2) .
C102 H102 0.9500 .
C103 C104 1.41(2) .
C103 H103 0.9500 .
C104 C105 1.44(2) .
C104 C131 1.46(2) .
C105 C106 1.37(2) .
C105 H105 0.9500 .
C106 H106 0.9500 .
N111 C116 1.33(3) .
N111 C112 1.36(2) .
C112 C113 1.38(3) .
C112 H112 0.9500 .
C113 C114 1.39(2) .
C113 H113 0.9500 .
C114 C115 1.39(2) .
C114 C133 1.48(2) .
C115 C116 1.37(3) .
C115 H115 0.9500 .
C116 H116 0.9500 .
N121 C126 1.29(3) .
N121 C122 1.31(3) .
C122 C123 1.40(3) .
C122 H122 0.9500 .
C123 C124 1.35(3) .
C123 H123 0.9500 .
C124 C125 1.33(2) .
C124 C135 1.53(2) .
C125 C126 1.40(3) .
C125 H125 0.9500 .
C126 H126 0.9500 .
C131 N132 1.33(2) .
C131 N136 1.36(2) .
N132 C133 1.33(2) .
C133 N134 1.33(2) .
N134 C135 1.32(2) .
C135 N136 1.33(2) .
N141 C142 1.32(3) .
N141 C146 1.33(3) .
C142 C143 1.39(2) .
C142 H142 0.9500 .
C143 C144 1.38(3) .
C143 H143 0.9500 .
C144 C145 1.38(3) .
C144 C171 1.49(2) .
C145 C146 1.40(3) .
C145 H145 0.9500 .
C146 H146 0.9500 .
N151 C156 1.32(3) .
N151 C152 1.38(2) .
C152 C153 1.34(3) .
C152 H152 0.9500 .
C153 C154 1.40(2) .
C153 H153 0.9500 .
C154 C155 1.42(2) .
C154 C173 1.46(2) .
C155 C156 1.41(3) .
C155 H155 0.9500 .
C156 H156 0.9500 .
N161 C162 1.24(3) .
N161 C166 1.37(2) .
N161 Zn3 2.076(15) 1_545
C162 C163 1.38(3) .
C162 H162 0.9500 .
C163 C164 1.43(3) .
C163 H163 0.9500 .
C164 C165 1.38(2) .
C164 C175 1.48(2) .
C165 C166 1.39(2) .
C165 H165 0.9500 .
C166 H166 0.9500 .
C171 N172 1.31(2) .
C171 N176 1.34(2) .
N172 C173 1.38(2) .
C173 N174 1.30(2) .
N174 C175 1.34(2) .
C175 N176 1.31(2) .
N201 C202 1.34(3) .
N201 C206 1.34(3) .
C202 C203 1.41(3) .
C202 H202 0.9500 .
C203 C204 1.36(3) .
C203 H203 0.9500 .
C204 C205 1.39(3) .
C204 C231 1.46(2) .
C205 C206 1.35(3) .
C205 H205 0.9500 .
C206 H206 0.9500 .
N211 C212 1.33(3) .
N211 C216 1.35(4) .
N211 Zn5C 2.03(3) .
N211 Zn5B 2.05(3) .
N211 Zn5A 2.16(3) .
C212 C213 1.42(3) .
C212 H212 0.9500 .
C213 C214 1.39(3) .
C213 H213 0.9500 .
C214 C215 1.41(3) .
C214 C235 1.46(3) .
C215 C216 1.39(3) .
C215 H215 0.9500 .
C216 H216 0.9500 .
N221 C222 1.31(3) .
N221 C226 1.33(3) .
C222 C223 1.39(3) .
C222 H222 0.9500 .
C223 C224 1.34(3) .
C223 H223 0.9500 .
C224 C225 1.44(3) .
C224 C233 1.50(3) .
C225 C226 1.38(3) .
C225 H225 0.9500 .
C226 H226 0.9500 .
C231 N236 1.33(2) .
C231 N232 1.33(2) .
N232 C233 1.31(2) .
C233 N234 1.35(2) .
N234 C235 1.36(2) .
C235 N236 1.35(2) .
N241 C246 1.31(3) .
N241 C242 1.38(3) .
C242 C243 1.33(4) .
C242 H242 0.9500 .
C243 C244 1.38(4) .
C243 H243 0.9500 .
C244 C245 1.34(3) .
C244 C271 1.48(3) .
C245 C246 1.35(3) .
C245 H245 0.9500 .
C246 H246 0.9500 .
N251 C252 1.32(3) .
N251 C256 1.33(2) .
N251 Zn1 2.098(13) 1_544
C252 C253 1.35(3) .
C252 H252 0.9500 .
C253 C254 1.38(3) .
C253 H253 0.9500 .
C254 C255 1.37(3) .
C254 C273 1.49(2) .
C255 C256 1.38(2) .
C255 H255 0.9500 .
C256 H256 0.9500 .
N261 C266 1.27(4) .
N261 C262 1.32(5) .
N261 Zn5C 2.07(4) 1_665
N261 Zn5B 2.11(3) 1_665
N261 Zn5A 2.14(3) 1_665
C262 C263 1.45(5) .
C262 H262 0.9500 .
C263 C264 1.40(4) .
C263 H263 0.9500 .
C264 C265 1.35(3) .
C264 C275 1.53(3) .
C265 C266 1.35(3) .
C265 H265 0.9500 .
C266 H266 0.9500 .
C271 N276 1.30(3) .
C271 N272 1.35(2) .
N272 C273 1.33(2) .
C273 N274 1.33(2) .
N274 C275 1.35(2) .
C275 N276 1.33(2) .
Zn5A N261 2.14(3) 1_445
Zn5A I51A 2.551(13) .
Zn5A I52A 2.560(14) .
Zn5B N261 2.11(3) 1_445
Zn5B I52B 2.540(14) .
Zn5B I51B 2.546(14) .
C301 C309 1.51(5) .
C301 C304 1.52(4) .
C301 C302 1.55(4) .
C301 C306 1.55(4) .
C302 C307 1.57(4) .
C302 C303 1.60(4) .
C302 H302 1.0000 .
C303 C308 1.57(4) .
C303 C304 1.60(4) .
C303 H303 1.0000 .
C304 C305 1.52(5) .
C304 H304 1.0000 .
C305 C306 1.47(5) .
C305 C308 1.51(5) .
C305 H305 1.0000 .
C306 C307 1.50(5) .
C306 H306 1.0000 .
C307 C308 1.62(5) .
C307 H307 1.0000 .
C308 C313 1.57(5) .
C309 O311 1.17(4) .
C309 O310 1.34(4) .
O310 C312 1.56(4) .
C312 H31A 0.9800 .
C312 H31B 0.9800 .
C312 H31C 0.9800 .
C313 O315 1.21(3) .
C313 O314 1.27(5) .
O314 C316 1.49(5) .
C316 H31D 0.9800 .
C316 H31E 0.9800 .
C316 H31F 0.9800 .
C401 C409 1.48(10) .
C401 C404 1.59(5) .
C401 C402 1.60(7) .
C401 C406 1.62(8) .
C402 C403 1.49(6) .
C402 C407 1.53(7) .
C402 H402 1.0000 .
C403 C404 1.62(6) .
C403 C408 1.63(8) .
C403 H403 1.0000 .
C404 C405 1.67(8) .
C404 H404 1.0000 .
C405 C406 1.54(6) .
C405 C408 1.62(7) .
C405 H405 1.0000 .
C406 C407 1.67(7) .
C406 H406 1.0000 .
C407 C408 1.62(7) .
C407 H407 1.0000 .
C408 C413 1.48(10) .
C409 O411 1.10(5) .
C409 O410 1.33(7) .
O410 C412 1.45(7) .
C412 H41A 0.9800 .
C412 H41B 0.9800 .
C412 H41C 0.9800 .
C413 O414 1.31(7) .
C413 O415 1.32(8) .
O414 C416 1.53(6) .
C416 H41D 0.9800 .
C416 H41E 0.9800 .
C416 H41F 0.9800 .
C501 C509 1.51(5) .
C501 C504 1.51(5) .
C501 C506 1.55(4) .
C501 C502 1.56(4) .
C502 C507 1.57(4) .
C502 C503 1.60(4) .
C502 H502 1.0000 .
C503 C508 1.57(4) .
C503 C504 1.60(5) .
C503 H503 1.0000 .
C504 C505 1.51(5) .
C504 H504 1.0000 .
C505 C506 1.47(5) .
C505 C508 1.51(5) .
C505 H505 1.0000 .
C506 C507 1.50(5) .
C506 H506 1.0000 .
C507 C508 1.61(5) .
C507 H507 1.0000 .
C508 C513 1.58(5) .
C509 O511 1.18(4) .
C509 O510 1.34(4) .
O510 C512 1.55(4) .
C512 H51A 0.9800 .
C512 H51B 0.9800 .
C512 H51C 0.9800 .
C513 O515 1.22(4) .
C513 O514 1.28(5) .
O514 C516 1.49(5) .
C516 H51D 0.9800 .
C516 H51E 0.9800 .
C516 H51F 0.9800 .
C601 C609 1.51(5) .
C601 C604 1.51(5) .
C601 C606 1.55(4) .
C601 C602 1.56(4) .
C602 C607 1.57(4) .
C602 C603 1.60(4) .
C602 H602 1.0000 .
C603 C608 1.57(4) .
C603 C604 1.60(5) .
C603 H603 1.0000 .
C604 C605 1.51(5) .
C604 H604 1.0000 .
C605 C606 1.47(5) .
C605 C608 1.51(5) .
C605 H605 1.0000 .
C606 C607 1.50(5) .
C606 H606 1.0000 .
C607 C608 1.61(5) .
C607 H607 1.0000 .
C608 C613 1.58(5) .
C609 O611 1.18(4) .
C609 O610 1.34(4) .
O610 C612 1.57(4) .
C612 H61A 0.9800 .
C612 H61B 0.9800 .
C612 H61C 0.9800 .
C613 O615 1.21(4) .
C613 O614 1.28(5) .
O614 C616 1.50(5) .
C616 H61D 0.9800 .
C616 H61E 0.9800 .
C616 H61F 0.9800 .
C701 C709 1.48(10) .
C701 C704 1.60(5) .
C701 C702 1.60(7) .
C701 C706 1.61(8) .
C702 C703 1.49(6) .
C702 C707 1.53(7) .
C702 H702 1.0000 .
C703 C704 1.62(6) .
C703 C708 1.63(8) .
C703 H703 1.0000 .
C704 C705 1.66(8) .
C704 H704 1.0000 .
C705 C706 1.54(6) .
C705 C708 1.61(7) .
C705 H705 1.0000 .
C706 C707 1.67(7) .
C706 H706 1.0000 .
C707 C708 1.63(7) .
C707 H707 1.0000 .
C708 C713 1.47(10) .
C709 O711 1.10(5) .
C709 O710 1.33(7) .
O710 C712 1.45(8) .
C712 H71A 0.9800 .
C712 H71B 0.9800 .
C712 H71C 0.9800 .
C713 O714 1.32(7) .
C713 O715 1.32(8) .
O714 C716 1.53(7) .
C716 H71D 0.9800 .
C716 H71E 0.9800 .
C716 H71F 0.9800 .
C90A C95A 1.54(2) .
C90A C91A 1.55(2) .
C90A H90A 0.9900 .
C90A H90B 0.9900 .
C91A C92A 1.54(2) .
C91A H91A 0.9900 .
C91A H91B 0.9900 .
C92A C93A 1.54(2) .
C92A H92A 0.9900 .
C92A H92B 0.9900 .
C93A C94A 1.54(2) .
C93A H93A 0.9900 .
C93A H93B 0.9900 .
C94A C95A 1.53(2) .
C94A H94A 0.9900 .
C94A H94B 0.9900 .
C95A H95A 0.9900 .
C95A H95B 0.9900 .
C90B C91B 1.54(2) .
C90B C95B 1.54(2) .
C90B H90C 0.9900 .
C90B H90D 0.9900 .
C91B C92B 1.54(2) .
C91B H91C 0.9900 .
C91B H91D 0.9900 .
C92B C93B 1.54(2) .
C92B H92C 0.9900 .
C92B H92D 0.9900 .
C93B C94B 1.53(2) .
C93B H93C 0.9900 .
C93B H93D 0.9900 .
C94B C95B 1.55(2) .
C94B H94C 0.9900 .
C94B H94D 0.9900 .
C95B H95C 0.9900 .
C95B H95D 0.9900 .
C90E C91E 1.54(2) .
C90E C95E 1.54(2) .
C90E H90G 0.9900 .
C90E H90H 0.9900 .
C91E C92E 1.54(2) .
C91E H91G 0.9900 .
C91E H91H 0.9900 .
C92E C93E 1.54(2) .
C92E H92G 0.9900 .
C92E H92H 0.9900 .
C93E C94E 1.54(2) .
C93E H93G 0.9900 .
C93E H93H 0.9900 .
C94E C95E 1.54(2) .
C94E H94G 0.9900 .
C94E H94H 0.9900 .
C95E H95G 0.9900 .
C95E H95H 0.9900 .
C90D C95D 1.53(2) .
C90D C91D 1.54(2) .
C90D H90K 0.9900 .
C90D H90L 0.9900 .
C91D C92D 1.54(2) .
C91D H91K 0.9900 .
C91D H91L 0.9900 .
C92D C93D 1.54(2) .
C92D H92K 0.9900 .
C92D H92L 0.9900 .
C93D C94D 1.54(2) .
C93D H93K 0.9900 .
C93D H93L 0.9900 .
C94D C95D 1.54(2) .
C94D H94K 0.9900 .
C94D H94L 0.9900 .
C95D H95K 0.9900 .
C95D H95L 0.9900 .
Zn5C N261 2.07(4) 1_445
Zn5C I52C 2.43(3) .
Zn5C I51C 2.65(3) .

loop_
_geom_hbond_atom_site_label_D
_geom_hbond_atom_site_label_H
_geom_hbond_atom_site_label_A
_geom_hbond_distance_DH
_geom_hbond_distance_HA
_geom_hbond_distance_DA
_geom_hbond_angle_DHA
_geom_hbond_site_symmetry_A
C106 H106 I31B 0.95 3.04 3.63(3) 121.7 1_655
C112 H112 I22A 0.95 3.14 3.760(19) 124.6 .
C113 H113 I32A 0.95 3.23 3.961(18) 135.6 1_655
C113 H113 I32B 0.95 3.17 3.83(2) 127.8 1_655
C116 H116 I42 0.95 3.06 3.771(18) 132.9 2_566
C122 H122 I31A 0.95 2.96 3.68(2) 134.2 .
C122 H122 I31B 0.95 2.98 3.62(3) 126.1 .
C142 H142 I21A 0.95 3.26 3.872(18) 124.3 .
C142 H142 I21B 0.95 3.20 3.81(2) 123.8 .
C153 H153 O515 0.95 2.49 3.39(8) 158.0 .
C156 H156 I42 0.95 3.03 3.72(2) 130.1 .
C162 H162 I31A 0.95 3.31 3.81(2) 114.8 1_545
C166 H166 I32A 0.95 3.08 3.720(17) 126.0 1_545
C166 H166 I32B 0.95 3.12 3.82(2) 132.5 1_545
C202 H202 I61 0.95 3.24 3.83(2) 121.8 1_455
C212 H212 I11A 0.95 3.18 3.99(3) 144.6 2_666
C212 H212 I11B 0.95 2.93 3.74(3) 144.9 2_666
C215 H215 I62 0.95 3.12 3.85(3) 135.0 1_455
C216 H216 I51A 0.95 3.20 3.78(2) 121.0 .
C216 H216 I51B 0.95 3.07 3.69(2) 124.1 .
C216 H216 I51C 0.95 3.26 3.84(3) 120.8 .
C222 H222 I62 0.95 3.29 3.860(18) 120.9 .
C223 H223 O611 0.95 2.53 3.23(6) 130.2 2
C223 H223 O615 0.95 2.20 3.07(4) 151.5 .
C226 H226 I61 0.95 3.05 3.696(18) 126.3 .
C242 H242 I62 0.95 3.13 3.73(3) 122.2 .
C246 H246 O511 0.95 2.61 3.33(4) 133.2 .
C252 H252 I12A 0.95 3.17 3.84(2) 128.7 1_544
C252 H252 I12B 0.95 3.23 3.80(2) 120.9 1_544
C256 H256 I11A 0.95 3.13 3.726(18) 122.2 1_544
C256 H256 I11B 0.95 3.19 3.87(2) 130.1 1_544
C262 H262 I51B 0.95 3.25 3.82(4) 120.2 1_665
C262 H262 I51C 0.95 2.94 3.68(3) 135.5 1_665
C265 H265 O715 0.95 2.50 3.32(6) 144.9 2_665
C266 H266 I52A 0.95 3.20 3.91(3) 132.8 1_665
C266 H266 I52B 0.95 3.33 3.93(3) 123.0 1_665
C416 H41D I51B 0.98 3.29 4.23(8) 160.9 1_665

loop_
_geom_torsion_atom_site_label_1
_geom_torsion_atom_site_label_2
_geom_torsion_atom_site_label_3
_geom_torsion_atom_site_label_4
_geom_torsion
_geom_torsion_site_symmetry_1
C106 N101 C102 C103 4(3) .
Zn1 N101 C102 C103 -178.2(19) .
N101 C102 C103 C104 -7(4) .
C102 C103 C104 C105 6(3) .
C102 C103 C104 C131 -178(2) .
C103 C104 C105 C106 -2(3) .
C131 C104 C105 C106 -177.8(18) .
C102 N101 C106 C105 1(3) .
Zn1 N101 C106 C105 -177.1(17) .
C104 C105 C106 N101 -2(3) .
C116 N111 C112 C113 -2(3) .
Zn2 N111 C112 C113 173.8(15) .
N111 C112 C113 C114 3(3) .
C112 C113 C114 C115 -1(3) .
C112 C113 C114 C133 -179.3(18) .
C113 C114 C115 C116 0(3) .
C133 C114 C115 C116 178(2) .
C112 N111 C116 C115 1(4) .
Zn2 N111 C116 C115 -175.4(19) .
C114 C115 C116 N111 0(4) .
C126 N121 C122 C123 0(5) .
Zn3 N121 C122 C123 -172(3) .
N121 C122 C123 C124 2(5) .
C122 C123 C124 C125 -2(4) .
C122 C123 C124 C135 -180(3) .
C123 C124 C125 C126 1(4) .
C135 C124 C125 C126 179(2) .
C122 N121 C126 C125 -1(4) .
Zn3 N121 C126 C125 170.1(19) .
C124 C125 C126 N121 1(4) .
C103 C104 C131 N132 171(2) .
C105 C104 C131 N132 -13(3) .
C103 C104 C131 N136 -10(3) .
C105 C104 C131 N136 165.9(17) .
N136 C131 N132 C133 4(3) .
C104 C131 N132 C133 -177.3(17) .
C131 N132 C133 N134 -5(3) .
C131 N132 C133 C114 171.6(16) .
C115 C114 C133 N132 -167.7(18) .
C113 C114 C133 N132 10(3) .
C115 C114 C133 N134 9(3) .
C113 C114 C133 N134 -173.2(17) .
N132 C133 N134 C135 0(3) .
C114 C133 N134 C135 -176.8(16) .
C133 N134 C135 N136 8(3) .
C133 N134 C135 C124 -168.5(16) .
C125 C124 C135 N134 -8(3) .
C123 C124 C135 N134 170(2) .
C125 C124 C135 N136 175(2) .
C123 C124 C135 N136 -7(3) .
N134 C135 N136 C131 -9(3) .
C124 C135 N136 C131 167.6(16) .
N132 C131 N136 C135 3(3) .
C104 C131 N136 C135 -176.5(17) .
C146 N141 C142 C143 -4(3) .
Zn2 N141 C142 C143 178.8(13) .
N141 C142 C143 C144 0(3) .
C142 C143 C144 C145 2(3) .
C142 C143 C144 C171 177.0(16) .
C143 C144 C145 C146 1(3) .
C171 C144 C145 C146 -175(2) .
C142 N141 C146 C145 6(4) .
Zn2 N141 C146 C145 -176(2) .
C144 C145 C146 N141 -5(4) .
C156 N151 C152 C153 5(3) .
Zn4 N151 C152 C153 -166.6(14) .
N151 C152 C153 C154 -3(3) .
C152 C153 C154 C155 1(3) .
C152 C153 C154 C173 178.9(17) .
C153 C154 C155 C156 -1(3) .
C173 C154 C155 C156 -179(2) .
C152 N151 C156 C155 -4(4) .
Zn4 N151 C156 C155 168(2) .
C154 C155 C156 N151 2(4) .
C166 N161 C162 C163 2(4) .
Zn3 N161 C162 C163 -176.5(18) 1_545
N161 C162 C163 C164 -3(4) .
C162 C163 C164 C165 3(3) .
C162 C163 C164 C175 176(2) .
C163 C164 C165 C166 -3(3) .
C175 C164 C165 C166 -176.0(19) .
C162 N161 C166 C165 -2(3) .
Zn3 N161 C166 C165 176.8(17) 1_545
C164 C165 C166 N161 2(3) .
C143 C144 C171 N172 -27(2) .
C145 C144 C171 N172 148.9(18) .
C143 C144 C171 N176 156.9(16) .
C145 C144 C171 N176 -28(2) .
N176 C171 N172 C173 2(2) .
C144 C171 N172 C173 -173.9(15) .
C171 N172 C173 N174 -2(3) .
C171 N172 C173 C154 176.4(15) .
C153 C154 C173 N174 179.7(16) .
C155 C154 C173 N174 -3(2) .
C153 C154 C173 N172 1(3) .
C155 C154 C173 N172 178.9(17) .
N172 C173 N174 C175 2(3) .
C154 C173 N174 C175 -176.4(16) .
C173 N174 C175 N176 -2(3) .
C173 N174 C175 C164 174.2(15) .
C165 C164 C175 N176 -163.6(19) .
C163 C164 C175 N176 23(3) .
C165 C164 C175 N174 20(3) .
C163 C164 C175 N174 -153.1(19) .
N174 C175 N176 C171 2(3) .
C164 C175 N176 C171 -173.9(15) .
N172 C171 N176 C175 -2(2) .
C144 C171 N176 C175 173.8(15) .
C206 N201 C202 C203 -1(4) .
Zn4 N201 C202 C203 169.4(19) .
N201 C202 C203 C204 5(4) .
C202 C203 C204 C205 -7(4) .
C202 C203 C204 C231 180(2) .
C203 C204 C205 C206 6(4) .
C231 C204 C205 C206 180(3) .
C202 N201 C206 C205 0(5) .
Zn4 N201 C206 C205 -171(3) .
C204 C205 C206 N201 -3(6) .
C216 N211 C212 C213 -1(5) .
Zn5C N211 C212 C213 -169(2) .
Zn5B N211 C212 C213 173(2) .
Zn5A N211 C212 C213 162(2) .
N211 C212 C213 C214 -2(4) .
C212 C213 C214 C215 2(4) .
C212 C213 C214 C235 -176(2) .
C213 C214 C215 C216 0(4) .
C235 C214 C215 C216 178(2) .
C212 N211 C216 C215 3(5) .
Zn5C N211 C216 C215 173(3) .
Zn5B N211 C216 C215 -171(2) .
Zn5A N211 C216 C215 -157(2) .
C214 C215 C216 N211 -2(5) .
C226 N221 C222 C223 -3(3) .
Zn6 N221 C222 C223 178.1(15) .
N221 C222 C223 C224 -3(3) .
C222 C223 C224 C225 6(3) .
C222 C223 C224 C233 -172.1(17) .
C223 C224 C225 C226 -4(3) .
C233 C224 C225 C226 174.5(17) .
C222 N221 C226 C225 5(3) .
Zn6 N221 C226 C225 -175.7(17) .
C224 C225 C226 N221 -2(3) .
C203 C204 C231 N236 4(3) .
C205 C204 C231 N236 -169(2) .
C203 C204 C231 N232 -177(2) .
C205 C204 C231 N232 10(3) .
N236 C231 N232 C233 -5(3) .
C204 C231 N232 C233 175.6(16) .
C231 N232 C233 N234 7(3) .
C231 N232 C233 C224 -172.3(16) .
C223 C224 C233 N232 174.9(19) .
C225 C224 C233 N232 -4(2) .
C223 C224 C233 N234 -5(3) .
C225 C224 C233 N234 176.5(16) .
N232 C233 N234 C235 -5(2) .
C224 C233 N234 C235 174.7(15) .
C233 N234 C235 N236 0(3) .
C233 N234 C235 C214 174.9(17) .
C213 C214 C235 N236 -167(2) .
C215 C214 C235 N236 15(3) .
C213 C214 C235 N234 18(3) .
C215 C214 C235 N234 -160(2) .
N232 C231 N236 C235 1(3) .
C204 C231 N236 C235 -179.8(16) .
N234 C235 N236 C231 2(3) .
C214 C235 N236 C231 -173.1(18) .
C246 N241 C242 C243 5(5) .
Zn6 N241 C242 C243 -176(3) .
N241 C242 C243 C244 -6(5) .
C242 C243 C244 C245 5(4) .
C242 C243 C244 C271 -179(3) .
C243 C244 C245 C246 -3(3) .
C271 C244 C245 C246 -179(2) .
C242 N241 C246 C245 -3(4) .
Zn6 N241 C246 C245 177.6(18) .
C244 C245 C246 N241 2(4) .
C256 N251 C252 C253 -2(2) .
Zn1 N251 C252 C253 168.6(13) 1_544
N251 C252 C253 C254 0(3) .
C252 C253 C254 C255 3(2) .
C252 C253 C254 C273 -179.7(15) .
C253 C254 C255 C256 -4(2) .
C273 C254 C255 C256 179.1(14) .
C252 N251 C256 C255 2(2) .
Zn1 N251 C256 C255 -169.8(13) 1_544
C254 C255 C256 N251 1(2) .
C266 N261 C262 C263 -3(6) .
Zn5C N261 C262 C263 177(4) 1_665
Zn5B N261 C262 C263 -179(4) 1_665
Zn5A N261 C262 C263 -172(3) 1_665
N261 C262 C263 C264 1(6) .
C262 C263 C264 C265 1(5) .
C262 C263 C264 C275 175(3) .
C263 C264 C265 C266 -1(4) .
C275 C264 C265 C266 -173.8(19) .
C262 N261 C266 C265 3(4) .
Zn5C N261 C266 C265 -176(2) 1_665
Zn5B N261 C266 C265 179.0(18) 1_665
Zn5A N261 C266 C265 173.9(19) 1_665
C264 C265 C266 N261 -1(4) .
C245 C244 C271 N276 1(3) .
C243 C244 C271 N276 -174(2) .
C245 C244 C271 N272 179.5(18) .
C243 C244 C271 N272 4(3) .
N276 C271 N272 C273 0(2) .
C244 C271 N272 C273 -178.4(13) .
C271 N272 C273 N274 -2(2) .
C271 N272 C273 C254 177.8(12) .
C255 C254 C273 N272 3(2) .
C253 C254 C273 N272 -173.7(14) .
C255 C254 C273 N274 -176.9(14) .
C253 C254 C273 N274 6(2) .
N272 C273 N274 C275 4(2) .
C254 C273 N274 C275 -175.8(12) .
C273 N274 C275 N276 -4(2) .
C273 N274 C275 C264 177.0(14) .
C265 C264 C275 N276 -161.7(18) .
C263 C264 C275 N276 25(3) .
C265 C264 C275 N274 17(3) .
C263 C264 C275 N274 -156(2) .
N272 C271 N276 C275 0(2) .
C244 C271 N276 C275 178.1(13) .
N274 C275 N276 C271 2(2) .
C264 C275 N276 C271 -178.8(14) .
C309 C301 C302 C307 -133(3) .
C304 C301 C302 C307 94(3) .
C306 C301 C302 C307 4(3) .
C309 C301 C302 C303 133(3) .
C304 C301 C302 C303 1(2) .
C306 C301 C302 C303 -89(2) .
C301 C302 C303 C308 85(2) .
C307 C302 C303 C308 2(3) .
C301 C302 C303 C304 -1(2) .
C307 C302 C303 C304 -84(3) .
C309 C301 C304 C305 128(3) .
C302 C301 C304 C305 -92(3) .
C306 C301 C304 C305 3(3) .
C309 C301 C304 C303 -142(2) .
C302 C301 C304 C303 -1(2) .
C306 C301 C304 C303 94(3) .
C308 C303 C304 C305 1(3) .
C302 C303 C304 C305 89(3) .
C308 C303 C304 C301 -87(2) .
C302 C303 C304 C301 1(2) .
C301 C304 C305 C306 -3(3) .
C303 C304 C305 C306 -92(3) .
C301 C304 C305 C308 88(3) .
C303 C304 C305 C308 -1(3) .
C308 C305 C306 C307 -2(3) .
C304 C305 C306 C307 89(3) .
C308 C305 C306 C301 -88(3) .
C304 C305 C306 C301 3(3) .
C309 C301 C306 C305 -126(3) .
C304 C301 C306 C305 -3(3) .
C302 C301 C306 C305 91(3) .
C309 C301 C306 C307 139(3) .
C304 C301 C306 C307 -98(3) .
C302 C301 C306 C307 -4(3) .
C305 C306 C307 C302 -84(3) .
C301 C306 C307 C302 4(3) .
C305 C306 C307 C308 2(3) .
C301 C306 C307 C308 91(2) .
C301 C302 C307 C306 -4(3) .
C303 C302 C307 C306 83(3) .
C301 C302 C307 C308 -90(2) .
C303 C302 C307 C308 -2(3) .
C306 C305 C308 C303 95(3) .
C304 C305 C308 C303 1(3) .
C306 C305 C308 C313 -135(3) .
C304 C305 C308 C313 131(3) .
C306 C305 C308 C307 2(3) .
C304 C305 C308 C307 -91(3) .
C304 C303 C308 C305 -1(3) .
C302 C303 C308 C305 -91(3) .
C304 C303 C308 C313 -138(3) .
C302 C303 C308 C313 133(3) .
C304 C303 C308 C307 87(3) .
C302 C303 C308 C307 -2(3) .
C306 C307 C308 C305 -2(3) .
C302 C307 C308 C305 94(3) .
C306 C307 C308 C303 -94(3) .
C302 C307 C308 C303 2(3) .
C306 C307 C308 C313 136(3) .
C302 C307 C308 C313 -127(3) .
C304 C301 C309 O311 -37(5) .
C302 C301 C309 O311 -161(4) .
C306 C301 C309 O311 71(5) .
C304 C301 C309 O310 147(3) .
C302 C301 C309 O310 23(5) .
C306 C301 C309 O310 -105(3) .
O311 C309 O310 C312 2(5) .
C301 C309 O310 C312 178(2) .
C305 C308 C313 O315 33(5) .
C303 C308 C313 O315 152(3) .
C307 C308 C313 O315 -90(5) .
C305 C308 C313 O314 -147(4) .
C303 C308 C313 O314 -28(5) .
C307 C308 C313 O314 90(4) .
O315 C313 O314 C316 -2(7) .
C308 C313 O314 C316 178(3) .
C409 C401 C402 C403 -138(5) .
C404 C401 C402 C403 -7(4) .
C406 C401 C402 C403 84(3) .
C409 C401 C402 C407 135(5) .
C404 C401 C402 C407 -94(4) .
C406 C401 C402 C407 -4(3) .
C407 C402 C403 C404 99(4) .
C401 C402 C403 C404 7(4) .
C407 C402 C403 C408 1(4) .
C401 C402 C403 C408 -91(4) .
C409 C401 C404 C403 139(5) .
C402 C401 C404 C403 6(4) .
C406 C401 C404 C403 -84(4) .
C409 C401 C404 C405 -138(5) .
C402 C401 C404 C405 89(4) .
C406 C401 C404 C405 -1(4) .
C402 C403 C404 C401 -7(4) .
C408 C403 C404 C401 90(4) .
C402 C403 C404 C405 -95(3) .
C408 C403 C404 C405 2(4) .
C401 C404 C405 C406 2(4) .
C403 C404 C405 C406 88(4) .
C401 C404 C405 C408 -89(4) .
C403 C404 C405 C408 -2(4) .
C408 C405 C406 C401 95(4) .
C404 C405 C406 C401 -1(4) .
C408 C405 C406 C407 8(4) .
C404 C405 C406 C407 -88(4) .
C409 C401 C406 C405 135(5) .
C404 C401 C406 C405 2(4) .
C402 C401 C406 C405 -88(3) .
C409 C401 C406 C407 -134(5) .
C404 C401 C406 C407 93(3) .
C402 C401 C406 C407 4(3) .
C403 C402 C407 C408 -1(4) .
C401 C402 C407 C408 90(4) .
C403 C402 C407 C406 -87(3) .
C401 C402 C407 C406 4(3) .
C405 C406 C407 C402 87(4) .
C401 C406 C407 C402 -4(3) .
C405 C406 C407 C408 -8(4) .
C401 C406 C407 C408 -99(3) .
C406 C405 C408 C413 133(6) .
C404 C405 C408 C413 -137(6) .
C406 C405 C408 C407 -9(4) .
C404 C405 C408 C407 82(4) .
C406 C405 C408 C403 -88(4) .
C404 C405 C408 C403 2(4) .
C402 C407 C408 C413 138(7) .
C406 C407 C408 C413 -132(7) .
C402 C407 C408 C405 -83(4) .
C406 C407 C408 C405 8(4) .
C402 C407 C408 C403 1(4) .
C406 C407 C408 C403 91(4) .
C402 C403 C408 C413 -134(5) .
C404 C403 C408 C413 132(5) .
C402 C403 C408 C405 91(4) .
C404 C403 C408 C405 -2(4) .
C402 C403 C408 C407 -1(4) .
C404 C403 C408 C407 -94(4) .
C404 C401 C409 O411 -134(7) .
C402 C401 C409 O411 -18(9) .
C406 C401 C409 O411 106(8) .
C404 C401 C409 O410 57(7) .
C402 C401 C409 O410 173(5) .
C406 C401 C409 O410 -63(7) .
O411 C409 O410 C412 -2(11) .
C401 C409 O410 C412 167(6) .
C405 C408 C413 O414 69(10) .
C407 C408 C413 O414 -164(6) .
C403 C408 C413 O414 -49(9) .
C405 C408 C413 O415 -93(8) .
C407 C408 C413 O415 34(11) .
C403 C408 C413 O415 149(7) .
O415 C413 O414 C416 -18(12) .
C408 C413 O414 C416 -179(6) .
C509 C501 C502 C507 136(4) .
C504 C501 C502 C507 -94(3) .
C506 C501 C502 C507 -4(3) .
C509 C501 C502 C503 -129(4) .
C504 C501 C502 C503 0(3) .
C506 C501 C502 C503 90(3) .
C501 C502 C503 C508 -87(3) .
C507 C502 C503 C508 -3(3) .
C501 C502 C503 C504 0(2) .
C507 C502 C503 C504 83(3) .
C509 C501 C504 C505 -136(3) .
C506 C501 C504 C505 -4(3) .
C502 C501 C504 C505 90(3) .
C509 C501 C504 C503 134(3) .
C506 C501 C504 C503 -94(3) .
C502 C501 C504 C503 0(3) .
C508 C503 C504 C505 -2(3) .
C502 C503 C504 C505 -88(3) .
C508 C503 C504 C501 87(3) .
C502 C503 C504 C501 0(3) .
C501 C504 C505 C506 4(3) .
C503 C504 C505 C506 93(3) .
C501 C504 C505 C508 -87(3) .
C503 C504 C505 C508 2(3) .
C504 C505 C506 C507 -90(3) .
C508 C505 C506 C507 1(3) .
C504 C505 C506 C501 -4(3) .
C508 C505 C506 C501 88(3) .
C509 C501 C506 C505 130(4) .
C504 C501 C506 C505 4(3) .
C502 C501 C506 C505 -90(3) .
C509 C501 C506 C507 -136(4) .
C504 C501 C506 C507 99(3) .
C502 C501 C506 C507 4(3) .
C505 C506 C507 C502 84(3) .
C501 C506 C507 C502 -4(3) .
C505 C506 C507 C508 -1(3) .
C501 C506 C507 C508 -89(3) .
C501 C502 C507 C506 4(3) .
C503 C502 C507 C506 -83(3) .
C501 C502 C507 C508 90(3) .
C503 C502 C507 C508 3(3) .
C506 C505 C508 C503 -95(3) .
C504 C505 C508 C503 -2(3) .
C506 C505 C508 C513 139(3) .
C504 C505 C508 C513 -128(4) .
C506 C505 C508 C507 -1(3) .
C504 C505 C508 C507 92(3) .
C502 C503 C508 C505 92(3) .
C504 C503 C508 C505 2(3) .
C502 C503 C508 C513 -134(4) .
C504 C503 C508 C513 136(4) .
C502 C503 C508 C507 3(3) .
C504 C503 C508 C507 -87(3) .
C506 C507 C508 C505 1(3) .
C502 C507 C508 C505 -95(3) .
C506 C507 C508 C503 93(3) .
C502 C507 C508 C503 -3(3) .
C506 C507 C508 C513 -139(4) .
C502 C507 C508 C513 125(4) .
C504 C501 C509 O511 72(9) .
C506 C501 C509 O511 -40(10) .
C502 C501 C509 O511 -168(8) .
C504 C501 C509 O510 -96(6) .
C506 C501 C509 O510 151(6) .
C502 C501 C509 O510 23(7) .
O511 C509 O510 C512 17(13) .
C501 C509 O510 C512 -174(6) .
C505 C508 C513 O515 77(7) .
C503 C508 C513 O515 -39(7) .
C507 C508 C513 O515 -158(6) .
C505 C508 C513 O514 -138(5) .
C503 C508 C513 O514 107(5) .
C507 C508 C513 O514 -13(6) .
O515 C513 O514 C516 -45(9) .
C508 C513 O514 C516 174(6) .
C609 C601 C602 C607 135(4) .
C604 C601 C602 C607 -95(3) .
C606 C601 C602 C607 -5(3) .
C609 C601 C602 C603 -130(4) .
C604 C601 C602 C603 0(3) .
C606 C601 C602 C603 89(3) .
C601 C602 C603 C608 -87(3) .
C607 C602 C603 C608 -4(3) .
C601 C602 C603 C604 0(3) .
C607 C602 C603 C604 83(3) .
C609 C601 C604 C605 -135(3) .
C606 C601 C604 C605 -5(3) .
C602 C601 C604 C605 90(3) .
C609 C601 C604 C603 135(3) .
C606 C601 C604 C603 -94(3) .
C602 C601 C604 C603 0(3) .
C608 C603 C604 C601 86(3) .
C602 C603 C604 C601 0(3) .
C608 C603 C604 C605 -3(3) .
C602 C603 C604 C605 -89(3) .
C601 C604 C605 C606 5(3) .
C603 C604 C605 C606 94(3) .
C601 C604 C605 C608 -87(3) .
C603 C604 C605 C608 3(3) .
C608 C605 C606 C607 2(3) .
C604 C605 C606 C607 -90(3) .
C608 C605 C606 C601 88(3) .
C604 C605 C606 C601 -5(3) .
C609 C601 C606 C605 131(4) .
C604 C601 C606 C605 5(3) .
C602 C601 C606 C605 -89(3) .
C609 C601 C606 C607 -135(3) .
C604 C601 C606 C607 99(3) .
C602 C601 C606 C607 5(3) .
C605 C606 C607 C602 84(3) .
C601 C606 C607 C602 -5(3) .
C605 C606 C607 C608 -2(3) .
C601 C606 C607 C608 -90(2) .
C601 C602 C607 C606 5(3) .
C603 C602 C607 C606 -82(3) .
C601 C602 C607 C608 91(3) .
C603 C602 C607 C608 4(3) .
C606 C605 C608 C603 -95(3) .
C604 C605 C608 C603 -3(3) .
C606 C605 C608 C613 137(4) .
C604 C605 C608 C613 -130(4) .
C606 C605 C608 C607 -2(3) .
C604 C605 C608 C607 91(3) .
C602 C603 C608 C605 92(3) .
C604 C603 C608 C605 3(3) .
C602 C603 C608 C613 -133(3) .
C604 C603 C608 C613 138(3) .
C602 C603 C608 C607 4(3) .
C604 C603 C608 C607 -85(3) .
C606 C607 C608 C605 2(3) .
C602 C607 C608 C605 -95(3) .
C606 C607 C608 C603 93(3) .
C602 C607 C608 C603 -4(3) .
C606 C607 C608 C613 -138(4) .
C602 C607 C608 C613 126(4) .
C604 C601 C609 O611 -106(6) .
C606 C601 C609 O611 141(6) .
C602 C601 C609 O611 13(8) .
C604 C601 C609 O610 55(7) .
C606 C601 C609 O610 -57(7) .
C602 C601 C609 O610 174(6) .
O611 C609 O610 C612 -1(11) .
C601 C609 O610 C612 -165(7) .
C605 C608 C613 O615 -1(7) .
C603 C608 C613 O615 -118(5) .
C607 C608 C613 O615 123(6) .
C605 C608 C613 O614 180(5) .
C603 C608 C613 O614 64(6) .
C607 C608 C613 O614 -56(6) .
O615 C613 O614 C616 -11(9) .
C608 C613 O614 C616 168(5) .
C709 C701 C702 C703 -134(5) .
C704 C701 C702 C703 -6(4) .
C706 C701 C702 C703 85(3) .
C709 C701 C702 C707 138(5) .
C704 C701 C702 C707 -94(4) .
C706 C701 C702 C707 -3(3) .
C707 C702 C703 C704 98(4) .
C701 C702 C703 C704 6(4) .
C707 C702 C703 C708 0(4) .
C701 C702 C703 C708 -92(4) .
C709 C701 C704 C703 137(5) .
C702 C701 C704 C703 5(4) .
C706 C701 C704 C703 -84(4) .
C709 C701 C704 C705 -141(5) .
C702 C701 C704 C705 88(4) .
C706 C701 C704 C705 -2(3) .
C702 C703 C704 C701 -6(4) .
C708 C703 C704 C701 91(4) .
C702 C703 C704 C705 -94(3) .
C708 C703 C704 C705 3(4) .
C701 C704 C705 C706 2(4) .
C703 C704 C705 C706 89(3) .
C701 C704 C705 C708 -90(4) .
C703 C704 C705 C708 -3(4) .
C708 C705 C706 C701 94(4) .
C704 C705 C706 C701 -2(4) .
C708 C705 C706 C707 7(4) .
C704 C705 C706 C707 -89(4) .
C709 C701 C706 C705 135(5) .
C704 C701 C706 C705 2(4) .
C702 C701 C706 C705 -88(3) .
C709 C701 C706 C707 -135(5) .
C704 C701 C706 C707 93(3) .
C702 C701 C706 C707 3(3) .
C703 C702 C707 C708 0(4) .
C701 C702 C707 C708 90(4) .
C703 C702 C707 C706 -87(3) .
C701 C702 C707 C706 3(3) .
C705 C706 C707 C702 88(4) .
C701 C706 C707 C702 -3(3) .
C705 C706 C707 C708 -7(4) .
C701 C706 C707 C708 -98(3) .
C706 C705 C708 C713 135(7) .
C704 C705 C708 C713 -134(7) .
C706 C705 C708 C707 -7(4) .
C704 C705 C708 C707 83(4) .
C706 C705 C708 C703 -87(4) .
C704 C705 C708 C703 3(4) .
C702 C707 C708 C713 134(6) .
C706 C707 C708 C713 -136(6) .
C702 C707 C708 C705 -83(4) .
C706 C707 C708 C705 7(4) .
C702 C707 C708 C703 0(4) .
C706 C707 C708 C703 90(4) .
C702 C703 C708 C713 -132(5) .
C704 C703 C708 C713 134(5) .
C702 C703 C708 C705 91(4) .
C704 C703 C708 C705 -3(4) .
C702 C703 C708 C707 0(4) .
C704 C703 C708 C707 -94(4) .
C704 C701 C709 O711 -143(8) .
C702 C701 C709 O711 -28(11) .
C706 C701 C709 O711 96(9) .
C704 C701 C709 O710 50(7) .
C702 C701 C709 O710 165(5) .
C706 C701 C709 O710 -71(7) .
O711 C709 O710 C712 6(13) .
C701 C709 O710 C712 173(6) .
C705 C708 C713 O714 150(6) .
C707 C708 C713 O714 -81(9) .
C703 C708 C713 O714 31(9) .
C705 C708 C713 O715 -46(10) .
C707 C708 C713 O715 84(7) .
C703 C708 C713 O715 -165(7) .
O715 C713 O714 C716 6(11) .
C708 C713 O714 C716 170(7) .
C95A C90A C91A C92A -64(5) .
C90A C91A C92A C93A 63(5) .
C91A C92A C93A C94A -61(6) .
C92A C93A C94A C95A 59(6) .
C93A C94A C95A C90A -60(6) .
C91A C90A C95A C94A 64(5) .
C95B C90B C91B C92B -62(4) .
C90B C91B C92B C93B 60(5) .
C91B C92B C93B C94B -59(5) .
C92B C93B C94B C95B 62(5) .
C91B C90B C95B C94B 63(4) .
C93B C94B C95B C90B -64(5) .
C95E C90E C91E C92E 67(7) .
C90E C91E C92E C93E -46(11) .
C91E C92E C93E C94E -19(12) .
C92E C93E C94E C95E 69(7) .
C93E C94E C95E C90E -48(11) .
C91E C90E C95E C94E -17(13) .
C95D C90D C91D C92D 47(10) .
C90D C91D C92D C93D 17(11) .
C91D C92D C93D C94D -68(6) .
C92D C93D C94D C95D 49(10) .
C91D C90D C95D C94D -66(7) .
C93D C94D C95D C90D 15(12) .
